data_1573410
loop_
_publ_author_name
'Corner, Sophie C.'
'Blackmore, William J. A.'
'Gransbury, Gemma K.'
'Mattioni, Andrea'
'Whitehead, George F. S.'
'Chilton, Nicholas F.'
'Mills, David P.'

_publ_section_title
;
 A fluorobenzene-bound dysprosium half-sandwich dication single-molecule
 magnet
;
_journal_name_full 'Chemical Science'
_journal_paper_doi 10.1039/D4SC06661H
_journal_year 2024
_chemical_formula_moiety 'C38 H25 Dy F23 O2, 2(Al C12 F27.5 O3)'
_chemical_formula_sum 'C62 H25 Al2 Dy F78 O8'
_chemical_formula_weight 2596.28
_chemical_name_systematic '[Dy{OC(CF3)3}2(FPh)5][{Al[OC(CF3)3]3}2(F)]'
_chemical_properties_physical Air-sensitive,Moisture-sensitive
_space_group_crystal_system monoclinic
_space_group_IT_number 14
_space_group_name_Hall '-P 2ybc'
_space_group_name_H-M_alt 'P 1 21/c 1'
_atom_sites_solution_hydrogens geom
_atom_sites_solution_primary dual
_atom_sites_solution_secondary difmap
_audit_creation_date 2023-10-27
_audit_creation_method
;
Olex2 1.2
(compiled 2018.05.29 svn.r3508 for OlexSys, GUI svn.r5506)
;
_audit_update_record
;
2024-06-26 deposited with the CCDC.	2024-11-28 downloaded from the CCDC.
;
_cell_angle_alpha 90
_cell_angle_beta 93.564(3)
_cell_angle_gamma 90
_cell_formula_units_Z 4
_cell_length_a 21.7517(7)
_cell_length_b 20.9203(7)
_cell_length_c 18.7796(5)
_cell_measurement_reflns_used 8884
_cell_measurement_temperature 103(5)
_cell_measurement_theta_max 72.3780
_cell_measurement_theta_min 2.0100
_cell_volume 8529.2(5)
_computing_cell_refinement 'CrysAlisPro 1.171.39.46 (Rigaku OD, 2018)'
_computing_data_collection 'CrysAlisPro 1.171.39.46 (Rigaku OD, 2018)'
_computing_data_reduction 'CrysAlisPro 1.171.39.46 (Rigaku OD, 2018)'
_computing_molecular_graphics 'Olex2 (Dolomanov et al., 2009)'
_computing_publication_material 'Olex2 (Dolomanov et al., 2009)'
_computing_structure_refinement 'ShelXL (Sheldrick, 2015)'
_computing_structure_solution 'ShelXT (Sheldrick, 2015)'
_diffrn_ambient_environment N~2~
_diffrn_ambient_temperature 103(5)
_diffrn_detector 'CCD plate'
_diffrn_measured_fraction_theta_full 0.971
_diffrn_measured_fraction_theta_max 0.927
_diffrn_measurement_details
;
List of Runs (angles in degrees, time in seconds):

  # Type    Start    End  Width  t~exp~   \w     \q     \k     \f   Frames
#--------------------------------------------------------------------------
  1  \w    -45.00 133.00   1.00   15.00    --   43.52  60.00  60.00  178
  2  \w    -43.00  60.00   1.00   15.00    --   46.08  40.00-150.00  103
  3  \w     71.00 128.00   1.00   15.00    --   46.08  60.00-120.00   57
  4  \w    110.00 135.00   1.00   15.00    --   46.08  40.00-150.00   25
  5  \w     77.00 174.00   1.00   20.00    --  108.20  40.00-150.00   97
  6  \w     19.00 167.00   1.00   20.00    --  108.20  40.00 -30.00  148
  7  \w    117.00 190.00   1.00   20.00    --  108.20  50.00 -90.00   73
  8  \w     21.00 146.00   1.00   20.00    --  108.20  40.00 -60.00  125
;
_diffrn_measurement_device 'four-circle diffractometer'
_diffrn_measurement_device_type 'XtaLAB AFC11 (RINC): quarter-chi single'
_diffrn_measurement_method '\w scans'
_diffrn_orient_matrix_type 'CrysAlisPro convention (1999,Acta A55,543-557)'
_diffrn_orient_matrix_UB_11 -0.0248940000
_diffrn_orient_matrix_UB_12 0.0668900000
_diffrn_orient_matrix_UB_13 0.0170270000
_diffrn_orient_matrix_UB_21 -0.0204767000
_diffrn_orient_matrix_UB_22 -0.0248883000
_diffrn_orient_matrix_UB_23 0.0720348000
_diffrn_orient_matrix_UB_31 0.0631800000
_diffrn_orient_matrix_UB_32 0.0182748000
_diffrn_orient_matrix_UB_33 0.0357312000
_diffrn_radiation_monochromator mirror
_diffrn_radiation_probe x-ray
_diffrn_radiation_type CuK\a
_diffrn_radiation_wavelength 1.54184
_diffrn_reflns_av_R_equivalents 0.0918
_diffrn_reflns_av_unetI/netI 0.1274
_diffrn_reflns_Laue_measured_fraction_full 0.971
_diffrn_reflns_Laue_measured_fraction_max 0.927
_diffrn_reflns_limit_h_max 26
_diffrn_reflns_limit_h_min -23
_diffrn_reflns_limit_k_max 19
_diffrn_reflns_limit_k_min -25
_diffrn_reflns_limit_l_max 23
_diffrn_reflns_limit_l_min -16
_diffrn_reflns_number 42310
_diffrn_reflns_point_group_measured_fraction_full 0.971
_diffrn_reflns_point_group_measured_fraction_max 0.927
_diffrn_reflns_theta_full 67.684
_diffrn_reflns_theta_max 77.265
_diffrn_reflns_theta_min 2.035
_diffrn_source 'Rotating-anode X-ray tube (dual wavelength)'
_diffrn_source_type 'Rigaku (Cu) X-ray DW Source'
_exptl_absorpt_coefficient_mu 6.988
_exptl_absorpt_correction_T_max 0.099
_exptl_absorpt_correction_T_min 0.006
_exptl_absorpt_correction_type gaussian
_exptl_absorpt_process_details
;
CrysAlisPro 1.171.39.46 (Rigaku Oxford Diffraction, 2018)
Numerical absorption correction based on gaussian integration over
			a multifaceted crystal model
Empirical absorption correction using spherical harmonics,
 implemented in SCALE3 ABSPACK scaling algorithm.
;
_exptl_crystal_colour 'clear light colourless'
_exptl_crystal_colour_lustre clear
_exptl_crystal_colour_modifier light
_exptl_crystal_colour_primary colourless
_exptl_crystal_density_diffrn 2.022
_exptl_crystal_description block
_exptl_crystal_F_000 5020
_exptl_crystal_recrystallization_method 'Re-crystallisation from solvent: Fluorobenzene layered with n-hexane'
_exptl_crystal_size_max 0.161
_exptl_crystal_size_mid 0.084
_exptl_crystal_size_min 0.08
_refine_diff_density_max 1.049
_refine_diff_density_min -1.904
_refine_diff_density_rms 0.116
_refine_ls_extinction_method none
_refine_ls_goodness_of_fit_ref 1.010
_refine_ls_hydrogen_treatment constr
_refine_ls_matrix_type full
_refine_ls_number_parameters 1883
_refine_ls_number_reflns 16771
_refine_ls_number_restraints 5946
_refine_ls_restrained_S_all 0.956
_refine_ls_R_factor_all 0.1512
_refine_ls_R_factor_gt 0.0807
_refine_ls_shift/su_max 0.001
_refine_ls_shift/su_mean 0.000
_refine_ls_structure_factor_coef Fsqd
_refine_ls_weighting_details 'w=1/[\s^2^(Fo^2^)+(0.1433P)^2^] where P=(Fo^2^+2Fc^2^)/3'
_refine_ls_weighting_scheme calc
_refine_ls_wR_factor_gt 0.2111
_refine_ls_wR_factor_ref 0.2544
_reflns_Friedel_coverage 0.000
_reflns_number_gt 8763
_reflns_number_total 16771
_reflns_threshold_expression 'I > 2\s(I)'
_cod_data_source_file d4sc06661h2.cif
_cod_data_source_block ldpm285
_cod_depositor_comments
;
The following automatic conversions were performed:

data item '_atom_sites_solution_secondary' value 'diffmap' was
changed to 'difmap'.

Automatic conversion script
Id: cif_fix_values 8170 2020-07-09 18:12:32Z antanas 
;
_cod_database_code 1573410
_manchester_internal_diff_code ldpm285
_manchester_internal_coll_client SCC
_manchester_internal_coll_date 26/05/23
_manchester_internal_process_date 02/10/23
_manchester_internal_process_user SCC
_manchester_internal_solution_date 02/10/23
_manchester_internal_solution_user SCC
_manchester_internal_refinement_date 02/10/23
_manchester_internal_refinement_user SCC
_manchester_internal_validation_date 02/10/23
_manchester_internal_validation_user SCC
_shelx_shelxl_version_number 2018/3
_chemical_oxdiff_formula DyAlOCF
_shelx_space_group_comment
;
The symmetry employed for this shelxl refinement is uniquely defined
by the following loop, which should always be used as a source of
symmetry information in preference to the above space-group names.
They are only intended as comments.
;
_reflns_odcompleteness_completeness 96.75
_reflns_odcompleteness_iscentric 1
_reflns_odcompleteness_theta 68.13
_olex2_refinement_description
;
1. Fixed Uiso
 At 1.2 times of:
  All C(H) groups
2. Shared sites
{C5, C5A}
3. Restrained distances
 Al2-O3_5 \\sim Al2-O3_9 \\sim Al2-O3_8 \\sim Al2-O3_4 \\sim Al2-O3_6 \\sim
Al2-O3_7
 with sigma of 0.02
 F21-C21A \\sim F21-C21
 with sigma of 0.02
 Dy1-F19A \\sim Dy1-F19
 with sigma of 0.02
 O2-C5A \\sim O2-C5
 with sigma of 0.02
4. Uiso/Uaniso restraints and constraints
F24 \\sim Al1 \\sim O3_1 \\sim O3_2 \\sim O3_3 \\sim C39_1 \\sim C39_2 \\sim
C39_3 \\sim C40_1 \\sim C41_1 \\sim C42_1 \\sim C40_2 \\sim C41_2 \\sim C42_2
\\sim C40_3 \\sim C41_3 \\sim C42_3 \\sim F24_1 \\sim F25_1 \\sim F26_1 \\sim
F27_1 \\sim F28_1 \\sim F29_1 \\sim F30_1 \\sim F31_1 \\sim F32_1 \\sim F24_2
\\sim F25_2 \\sim F26_2 \\sim F27_2 \\sim F28_2 \\sim F29_2 \\sim F30_2 \\sim
F31_2 \\sim F32_2 \\sim F24_3 \\sim F25_3 \\sim F26_3 \\sim F27_3 \\sim F28_3
\\sim F29_3 \\sim F30_3 \\sim F31_3 \\sim F32_3: within 2A with sigma of 0.04
and sigma for terminal atoms of 0.08
Al2 \\sim F25 \\sim O3_9 \\sim C39_9 \\sim C40_9 \\sim F24_9 \\sim F25_9 \\sim
F26_9 \\sim C41_9 \\sim F27_9 \\sim F28_9 \\sim F29_9 \\sim C42_9 \\sim F30_9
\\sim F31_9 \\sim F32_9 \\sim O3_4 \\sim C39_4 \\sim C40_4 \\sim F24_4 \\sim
F25_4 \\sim F26_4 \\sim C41_4 \\sim F27_4 \\sim F28_4 \\sim F29_4 \\sim C42_4
\\sim F30_4 \\sim F31_4 \\sim F32_4 \\sim O3_5 \\sim C39_5 \\sim C40_5 \\sim
F24_5 \\sim F25_5 \\sim F26_5 \\sim C41_5 \\sim F27_5 \\sim F28_5 \\sim F29_5
\\sim C42_5 \\sim F30_5 \\sim F31_5 \\sim F32_5 \\sim O3_6 \\sim C39_6 \\sim
C40_6 \\sim F24_6 \\sim F25_6 \\sim F26_6 \\sim C41_6 \\sim F27_6 \\sim F28_6
\\sim F29_6 \\sim C42_6 \\sim F30_6 \\sim F31_6 \\sim F32_6 \\sim O3_7 \\sim
C39_7 \\sim C40_7 \\sim F24_7 \\sim F25_7 \\sim F26_7 \\sim C41_7 \\sim F27_7
\\sim F28_7 \\sim F29_7 \\sim C42_7 \\sim F30_7 \\sim F31_7 \\sim F32_7 \\sim
O3_8 \\sim C39_8 \\sim C40_8 \\sim F24_8 \\sim F25_8 \\sim F26_8 \\sim C41_8
\\sim F27_8 \\sim F28_8 \\sim F29_8 \\sim C42_8 \\sim F30_8 \\sim F31_8 \\sim
F32_8: within 2A with sigma of 0.02 and sigma for terminal atoms of 0.04
Dy1 \\sim F1 \\sim F2 \\sim F3 \\sim F4 \\sim F5 \\sim F6 \\sim F7 \\sim F8
\\sim F9 \\sim O2 \\sim C5 \\sim C6 \\sim C7 \\sim C8 \\sim F10 \\sim F11 \\sim
F12 \\sim F13 \\sim F14 \\sim F15 \\sim F16 \\sim F17 \\sim F18 \\sim F20 \\sim
F21 \\sim F22 \\sim F23 \\sim O1 \\sim C1 \\sim C2 \\sim C3 \\sim C4 \\sim F19
\\sim C9 \\sim C10 \\sim C11 \\sim C12 \\sim C13 \\sim C14 \\sim C15 \\sim C16
\\sim C17 \\sim C18 \\sim C19 \\sim C20 \\sim C21 \\sim C22 \\sim C23 \\sim C24
\\sim C25 \\sim C26 \\sim C27 \\sim C28 \\sim C29 \\sim C30 \\sim C31 \\sim C32
\\sim C33 \\sim C34 \\sim C35 \\sim C36 \\sim C37 \\sim C38 \\sim F19A \\sim
C9A \\sim C10A \\sim C11A \\sim C12A \\sim C13A \\sim C14A \\sim C21A \\sim
C22A \\sim C23A \\sim C24A \\sim C25A \\sim C26A \\sim C5A \\sim C6A \\sim C7A
\\sim C8A \\sim F10A \\sim F11A \\sim F12A \\sim F13A \\sim F14A \\sim F15A
\\sim F16A \\sim F17A \\sim F18A: within 2A with sigma of 0.04 and sigma for
terminal atoms of 0.08
Uanis(C5) = Uanis(C5A)
5. Rigid body (RIGU) restrains
 All non-hydrogen atoms
 with sigma for 1-2 distances of 0.004 and sigma for 1-3 distances of 0.004
6. Same fragment restrains
{F19, C9, C10, C11, C12, C13, C14} sigma for 1-2: 0.02, 1-3: 0.04
as
{F19A, C9A, C10A, C11A, C12A, C13A, C14A}
{C5, C6, C7, C8, F10, F11, F12, F13, F14, F15, F16, F17, F18} sigma for 1-2:
0.02, 1-3: 0.04
as
{C5A, C6A, C7A, C8A, F10A, F11A, F12A, F13A, F14A, F15A, F16A, F17A, F18A}
{O3_2, C39_2, C40_2, F24_2, F25_2, F26_2, C41_2, F27_2, F28_2, F29_2, C42_2,
F30_2, F31_2, F32_2}
{O3_3, C39_3, C40_3, F24_3, F25_3, F26_3, C41_3, F27_3, F28_3, F29_3, C42_3,
F30_3, F31_3, F32_3}
{O3_4, C39_4, C40_4, F24_4, F25_4, F26_4, C41_4, F27_4, F28_4, F29_4, C42_4,
F30_4, F31_4, F32_4}
{O3_5, C39_5, C40_5, F24_5, F25_5, F26_5, C41_5, F27_5, F28_5, F29_5, C42_5,
F30_5, F31_5, F32_5}
{O3_6, C39_6, C40_6, F24_6, F25_6, F26_6, C41_6, F27_6, F28_6, F29_6, C42_6,
F30_6, F31_6, F32_6}
{O3_7, C39_7, C40_7, F24_7, F25_7, F26_7, C41_7, F27_7, F28_7, F29_7, C42_7,
F30_7, F31_7, F32_7}
{O3_8, C39_8, C40_8, F24_8, F25_8, F26_8, C41_8, F27_8, F28_8, F29_8, C42_8,
F30_8, F31_8, F32_8}
{O3_9, C39_9, C40_9, F24_9, F25_9, F26_9, C41_9, F27_9, F28_9, F29_9, C42_9,
F30_9, F31_9, F32_9}
as
{O3_1, C39_1, C40_1, F24_1, F25_1, F26_1, C41_1, F27_1, F28_1, F29_1, C42_1,
F30_1, F31_1, F32_1} sigma for 1-2: 0.02 1-3: 0.04
7. Others
 Sof(F19A)=Sof(C9A)=Sof(C10A)=Sof(H10A)=Sof(C11A)=Sof(H11A)=Sof(C12A)=
 Sof(H12A)=Sof(C13A)=Sof(H13A)=Sof(C14A)=Sof(H14A)=Sof(C21A)=Sof(C22A)=
 Sof(H22A)=Sof(C23A)=Sof(H23A)=Sof(C24A)=Sof(H24A)=Sof(C25A)=Sof(H25A)=
 Sof(C26A)=Sof(H26A)=Sof(C5A)=Sof(C6A)=Sof(C7A)=Sof(C8A)=Sof(F10A)=Sof(F11A)=
 Sof(F12A)=Sof(F13A)=Sof(F14A)=Sof(F15A)=Sof(F16A)=Sof(F17A)=Sof(F18A)=Sof(O3)=
 Sof(C39)=Sof(C40)=Sof(F24)=Sof(F25)=Sof(F26)=Sof(C41)=Sof(F27)=Sof(F28)=
 Sof(F29)=Sof(C42)=Sof(F30)=Sof(F31)=Sof(F32)=Sof(O3)=Sof(C39)=Sof(C40)=
 Sof(F24)=Sof(F25)=Sof(F26)=Sof(C41)=Sof(F27)=Sof(F28)=Sof(F29)=Sof(C42)=
 Sof(F30)=Sof(F31)=Sof(F32)=Sof(O3)=Sof(C39)=Sof(C40)=Sof(F24)=Sof(F25)=
 Sof(F26)=Sof(C41)=Sof(F27)=Sof(F28)=Sof(F29)=Sof(C42)=Sof(F30)=Sof(F31)=
 Sof(F32)=1-FVAR(1)
 Sof(C5)=Sof(C6)=Sof(C7)=Sof(C8)=Sof(F10)=Sof(F11)=Sof(F12)=Sof(F13)=Sof(F14)=
 Sof(F15)=Sof(F16)=Sof(F17)=Sof(F18)=Sof(F19)=Sof(C9)=Sof(C10)=Sof(H10)=
 Sof(C11)=Sof(H11)=Sof(C12)=Sof(H12)=Sof(C13)=Sof(H13)=Sof(C14)=Sof(H14)=
 Sof(C21)=Sof(C22)=Sof(H22)=Sof(C23)=Sof(H23)=Sof(C24)=Sof(H24)=Sof(C25)=
 Sof(H25)=Sof(C26)=Sof(H26)=Sof(O3)=Sof(C39)=Sof(C40)=Sof(F24)=Sof(F25)=
 Sof(F26)=Sof(C41)=Sof(F27)=Sof(F28)=Sof(F29)=Sof(C42)=Sof(F30)=Sof(F31)=
 Sof(F32)=Sof(O3)=Sof(C39)=Sof(C40)=Sof(F24)=Sof(F25)=Sof(F26)=Sof(C41)=
 Sof(F27)=Sof(F28)=Sof(F29)=Sof(C42)=Sof(F30)=Sof(F31)=Sof(F32)=Sof(O3)=
 Sof(C39)=Sof(C40)=Sof(F24)=Sof(F25)=Sof(F26)=Sof(C41)=Sof(F27)=Sof(F28)=
 Sof(F29)=Sof(C42)=Sof(F30)=Sof(F31)=Sof(F32)=FVAR(1)
8.a Aromatic/amide H refined with riding coordinates:
 C10(H10), C11(H11), C12(H12), C13(H13), C14(H14), C16(H16), C17(H17),
 C18(H18), C19(H19), C20(H20), C22(H22), C23(H23), C24(H24), C25(H25), C26(H26),
  C28(H28), C29(H29), C30(H30), C31(H31), C32(H32), C34(H34), C35(H35),
 C36(H36), C37(H37), C38(H38), C10A(H10A), C11A(H11A), C12A(H12A), C13A(H13A),
 C14A(H14A), C22A(H22A), C23A(H23A), C24A(H24A), C25A(H25A), C26A(H26A)
8.b Fitted hexagon refined as free rotating group:
 C9(C10,C11,C12,C13,C14), C15(C16,C17,C18,C19,C20), C21(C22,C23,C24,C25,C26),
 C27(C28,C29,C30,C31,C32), C33(C34,C35,C36,C37,C38), C9A(C10A,C11A,C12A,C13A,
 C14A), C21A(C22A,C23A,C24A,C25A,C26A)
;
_olex2_exptl_crystal_mounting_method 'Mounted in fomblin.'
_olex2_submission_special_instructions 'No special instructions were received'
_oxdiff_exptl_absorpt_empirical_details
;
Empirical correction (ABSPACK) includes:
- Absorption correction using spherical harmonics
- Frame scaling
;
_oxdiff_exptl_absorpt_empirical_full_max 4.568
_oxdiff_exptl_absorpt_empirical_full_min 0.225

loop_
_space_group_symop_operation_xyz
'x, y, z'
'-x, y+1/2, -z+1/2'
'-x, -y, -z'
'x, -y-1/2, z-1/2'

loop_
_atom_site_label
_atom_site_type_symbol
_atom_site_fract_x
_atom_site_fract_y
_atom_site_fract_z
_atom_site_U_iso_or_equiv
_atom_site_adp_type
_atom_site_occupancy
_atom_site_site_symmetry_order
_atom_site_calc_flag
_atom_site_refinement_flags_posn
_atom_site_refinement_flags_adp
_atom_site_refinement_flags_occupancy
_atom_site_disorder_assembly
_atom_site_disorder_group
Dy1 Dy 0.23788(2) 0.49522(2) 0.47514(2) 0.04650(17) Uani 1 1 d D U . . .
F1 F 0.3533(3) 0.6836(3) 0.6277(3) 0.0943(18) Uani 1 1 d . U . . .
F2 F 0.3666(2) 0.6145(3) 0.5451(3) 0.0950(18) Uani 1 1 d . U . . .
F3 F 0.3435(3) 0.5833(3) 0.6485(3) 0.0975(18) Uani 1 1 d . U . . .
F4 F 0.2443(3) 0.6704(2) 0.6905(3) 0.0795(15) Uani 1 1 d . U . . .
F5 F 0.2264(3) 0.5714(3) 0.6696(3) 0.0970(18) Uani 1 1 d . U . . .
F6 F 0.1664(3) 0.6432(3) 0.6220(3) 0.0864(16) Uani 1 1 d . U . . .
F7 F 0.2510(3) 0.7449(2) 0.5710(3) 0.0888(17) Uani 1 1 d . U . . .
F8 F 0.1955(3) 0.6889(3) 0.4953(3) 0.0852(16) Uani 1 1 d . U . . .
F9 F 0.2910(3) 0.6994(3) 0.4812(3) 0.0871(16) Uani 1 1 d . U . . .
O2 O 0.2290(2) 0.4077(2) 0.4220(2) 0.0496(12) Uani 1 1 d D U . . .
C5 C 0.2186(4) 0.3594(4) 0.3759(4) 0.0521(15) Uani 0.695(4) 1 d D U . A 1
C6 C 0.1501(6) 0.3387(7) 0.3675(8) 0.070(3) Uani 0.695(4) 1 d D U . A 1
C7 C 0.2593(6) 0.3019(6) 0.3978(8) 0.067(3) Uani 0.695(4) 1 d D U . A 1
C8 C 0.2423(8) 0.3822(7) 0.3023(7) 0.075(3) Uani 0.695(4) 1 d D U . A 1
F10 F 0.1373(3) 0.3057(4) 0.3094(5) 0.077(2) Uani 0.695(4) 1 d D U . A 1
F11 F 0.1149(7) 0.3944(7) 0.3642(10) 0.080(4) Uani 0.695(4) 1 d D U . A 1
F12 F 0.1373(4) 0.3047(4) 0.4258(5) 0.076(2) Uani 0.695(4) 1 d D U . A 1
F13 F 0.3191(5) 0.3221(8) 0.3955(8) 0.076(4) Uani 0.695(4) 1 d D U . A 1
F14 F 0.2501(6) 0.2520(6) 0.3547(10) 0.080(4) Uani 0.695(4) 1 d D U . A 1
F15 F 0.2485(10) 0.2842(10) 0.4645(7) 0.072(4) Uani 0.695(4) 1 d D U . A 1
F16 F 0.2488(5) 0.3329(4) 0.2567(5) 0.095(3) Uani 0.695(4) 1 d D U . A 1
F17 F 0.2937(3) 0.4152(3) 0.3107(4) 0.0671(19) Uani 0.695(4) 1 d D U . A 1
F18 F 0.1963(8) 0.4225(6) 0.2722(8) 0.089(4) Uani 0.695(4) 1 d D U . A 1
F20 F 0.2113(2) 0.5477(2) 0.3657(2) 0.0716(13) Uani 1 1 d . U . . .
F21 F 0.3292(2) 0.5172(2) 0.4190(3) 0.0664(12) Uani 1 1 d D U . . .
F22 F 0.3214(2) 0.4555(2) 0.5490(2) 0.0725(13) Uani 1 1 d . U . . .
F23 F 0.1931(3) 0.4480(2) 0.5721(2) 0.0848(16) Uani 1 1 d . U . . .
O1 O 0.2494(3) 0.5795(3) 0.5333(3) 0.0630(14) Uani 1 1 d . U . . .
C1 C 0.2640(4) 0.6312(4) 0.5744(4) 0.0579(17) Uani 1 1 d . U . . .
C2 C 0.3333(4) 0.6306(5) 0.6009(5) 0.072(2) Uani 1 1 d . U . . .
C3 C 0.2245(5) 0.6302(4) 0.6401(5) 0.065(2) Uani 1 1 d . U . . .
C4 C 0.2491(5) 0.6921(4) 0.5310(5) 0.067(2) Uani 1 1 d . U . . .
F19 F 0.1302(4) 0.5067(9) 0.4538(8) 0.072(4) Uani 0.695(4) 1 d D U . A 1
C9 C 0.0820(7) 0.5478(8) 0.4571(6) 0.057(4) Uani 0.695(4) 1 d D U . A 1
C10 C 0.0613(7) 0.5640(9) 0.5232(5) 0.067(4) Uani 0.695(4) 1 d DG U . A 1
H10 H 0.081511 0.547468 0.565582 0.080 Uiso 0.695(4) 1 calc R . . A 1
C11 C 0.0110(6) 0.6045(7) 0.5274(4) 0.069(4) Uani 0.695(4) 1 d DG U . A 1
H11 H -0.003212 0.615597 0.572644 0.083 Uiso 0.695(4) 1 calc R . . A 1
C12 C -0.0186(5) 0.6287(6) 0.4655(6) 0.076(4) Uani 0.695(4) 1 d DG U . A 1
H12 H -0.053044 0.656362 0.468334 0.091 Uiso 0.695(4) 1 calc R . . A 1
C13 C 0.0021(6) 0.6124(6) 0.3993(5) 0.080(4) Uani 0.695(4) 1 d DG U . A 1
H13 H -0.018153 0.628999 0.356961 0.096 Uiso 0.695(4) 1 calc R . . A 1
C14 C 0.0524(7) 0.5720(7) 0.3951(5) 0.079(4) Uani 0.695(4) 1 d DG U . A 1
H14 H 0.066570 0.560870 0.349898 0.094 Uiso 0.695(4) 1 calc R . . A 1
C15 C 0.2325(3) 0.5896(2) 0.3200(3) 0.063(2) Uani 1 1 d . U . . .
C16 C 0.2727(3) 0.5705(2) 0.2693(3) 0.090(3) Uani 1 1 d G U . . .
H16 H 0.283762 0.526743 0.265595 0.109 Uiso 1 1 calc R . . . .
C17 C 0.2968(3) 0.6154(3) 0.2242(3) 0.101(4) Uani 1 1 d G U . . .
H17 H 0.324278 0.602368 0.189551 0.122 Uiso 1 1 calc R . . . .
C18 C 0.2807(3) 0.6794(3) 0.2296(3) 0.092(3) Uani 1 1 d G U . . .
H18 H 0.297101 0.710143 0.198741 0.111 Uiso 1 1 calc R . . . .
C19 C 0.2404(3) 0.6985(2) 0.2802(3) 0.073(2) Uani 1 1 d G U . . .
H19 H 0.229408 0.742294 0.283975 0.088 Uiso 1 1 calc R . . . .
C20 C 0.2164(3) 0.6536(3) 0.3254(3) 0.066(2) Uani 1 1 d G U . . .
H20 H 0.188892 0.666670 0.360020 0.079 Uiso 1 1 calc R . . . .
C21 C 0.3922(3) 0.5144(4) 0.4146(6) 0.066(3) Uani 0.695(4) 1 d D U . A 1
C22 C 0.4221(4) 0.4557(4) 0.4175(5) 0.065(3) Uani 0.695(4) 1 d G U . A 1
H22 H 0.399508 0.417711 0.425054 0.078 Uiso 0.695(4) 1 calc R . . A 1
C23 C 0.4852(4) 0.4526(4) 0.4095(5) 0.072(3) Uani 0.695(4) 1 d G U . A 1
H23 H 0.505603 0.412416 0.411512 0.087 Uiso 0.695(4) 1 calc R . . A 1
C24 C 0.5183(3) 0.5082(5) 0.3985(6) 0.086(4) Uani 0.695(4) 1 d G U . A 1
H24 H 0.561332 0.506003 0.393024 0.103 Uiso 0.695(4) 1 calc R . . A 1
C25 C 0.4883(4) 0.5669(4) 0.3956(6) 0.081(4) Uani 0.695(4) 1 d G U . A 1
H25 H 0.510967 0.604886 0.388078 0.098 Uiso 0.695(4) 1 calc R . . A 1
C26 C 0.4253(4) 0.5700(4) 0.4036(6) 0.071(3) Uani 0.695(4) 1 d G U . A 1
H26 H 0.404872 0.610184 0.401621 0.086 Uiso 0.695(4) 1 calc R . . A 1
C27 C 0.3342(3) 0.4095(2) 0.5976(3) 0.065(2) Uani 1 1 d . U . . .
C28 C 0.3502(3) 0.3485(3) 0.5760(2) 0.073(2) Uani 1 1 d G U . . .
H28 H 0.353651 0.339588 0.526800 0.088 Uiso 1 1 calc R . . . .
C29 C 0.3611(3) 0.3005(2) 0.6264(3) 0.086(3) Uani 1 1 d G U . . .
H29 H 0.372010 0.258795 0.611637 0.103 Uiso 1 1 calc R . . . .
C30 C 0.3560(4) 0.3135(3) 0.6984(3) 0.094(3) Uani 1 1 d G U . . .
H30 H 0.363459 0.280719 0.732806 0.112 Uiso 1 1 calc R . . . .
C31 C 0.3400(4) 0.3745(3) 0.7199(2) 0.096(3) Uani 1 1 d G U . . .
H31 H 0.336549 0.383437 0.769139 0.115 Uiso 1 1 calc R . . . .
C32 C 0.3291(3) 0.4225(2) 0.6696(3) 0.082(3) Uani 1 1 d G U . . .
H32 H 0.318190 0.464232 0.684303 0.098 Uiso 1 1 calc R . . . .
C33 C 0.1771(3) 0.4122(3) 0.6257(3) 0.068(2) Uani 1 1 d . U . . .
C34 C 0.1850(4) 0.3463(3) 0.6235(3) 0.086(3) Uani 1 1 d G U . . .
H34 H 0.200377 0.326903 0.582417 0.103 Uiso 1 1 calc R . . . .
C35 C 0.1706(4) 0.3089(2) 0.6812(4) 0.116(4) Uani 1 1 d G U . . .
H35 H 0.176034 0.263883 0.679686 0.139 Uiso 1 1 calc R . . . .
C36 C 0.1482(4) 0.3373(3) 0.7413(3) 0.118(4) Uani 1 1 d G U . . .
H36 H 0.138273 0.311763 0.780772 0.142 Uiso 1 1 calc R . . . .
C37 C 0.1402(4) 0.4032(3) 0.7436(3) 0.098(4) Uani 1 1 d G U . . .
H37 H 0.124855 0.422662 0.784590 0.118 Uiso 1 1 calc R . . . .
C38 C 0.1546(3) 0.4407(2) 0.6858(3) 0.071(2) Uani 1 1 d G U . . .
H38 H 0.149198 0.485683 0.687321 0.085 Uiso 1 1 calc R . . . .
Al1 Al 0.51857(9) 0.42329(10) 0.03458(11) 0.0420(5) Uani 1 1 d . U . . .
F24 F 0.500000 0.500000 0.000000 0.0433(13) Uani 1 2 d S TU P . .
Al2 Al 0.00612(9) 0.41714(10) 0.01803(11) 0.0375(5) Uani 1 1 d D U . . .
F25 F 0.000000 0.500000 0.000000 0.0391(12) Uani 1 2 d S TU P A .
F19A F 0.1299(7) 0.5038(19) 0.4731(19) 0.060(5) Uani 0.305(4) 1 d D U . A 2
C9A C 0.0774(17) 0.539(2) 0.4618(15) 0.068(7) Uani 0.305(4) 1 d D U . A 2
C10A C 0.0486(18) 0.569(2) 0.5162(12) 0.077(7) Uani 0.305(4) 1 d DG U . A 2
H10A H 0.063021 0.562971 0.564486 0.092 Uiso 0.305(4) 1 calc R . . A 2
C11A C -0.0013(15) 0.6094(19) 0.5000(13) 0.074(7) Uani 0.305(4) 1 d DG U . A 2
H11A H -0.021001 0.630388 0.537203 0.089 Uiso 0.305(4) 1 calc R . . A 2
C12A C -0.0224(13) 0.6186(15) 0.4294(15) 0.087(8) Uani 0.305(4) 1 d DG U . A 2
H12A H -0.056500 0.646002 0.418290 0.104 Uiso 0.305(4) 1 calc R . . A 2
C13A C 0.0064(15) 0.5879(15) 0.3749(12) 0.085(8) Uani 0.305(4) 1 d DG U . A 2
H13A H -0.007976 0.594198 0.326657 0.102 Uiso 0.305(4) 1 calc R . . A 2
C14A C 0.0563(16) 0.5478(17) 0.3911(13) 0.081(8) Uani 0.305(4) 1 d DG U . A 2
H14A H 0.076047 0.526780 0.353938 0.098 Uiso 0.305(4) 1 calc R . . A 2
C21A C 0.3848(7) 0.5420(11) 0.4031(14) 0.068(6) Uani 0.305(4) 1 d D U . A 2
C22A C 0.4357(10) 0.5017(9) 0.4076(14) 0.079(6) Uani 0.305(4) 1 d G U . A 2
H22A H 0.431114 0.458271 0.420961 0.095 Uiso 0.305(4) 1 calc R . . A 2
C23A C 0.4933(8) 0.5250(11) 0.3925(15) 0.082(6) Uani 0.305(4) 1 d G U . A 2
H23A H 0.528108 0.497432 0.395538 0.098 Uiso 0.305(4) 1 calc R . . A 2
C24A C 0.5000(7) 0.5885(12) 0.3729(15) 0.088(7) Uani 0.305(4) 1 d G U . A 2
H24A H 0.539424 0.604447 0.362549 0.105 Uiso 0.305(4) 1 calc R . . A 2
C25A C 0.4492(10) 0.6289(9) 0.3684(13) 0.087(7) Uani 0.305(4) 1 d G U . A 2
H25A H 0.453746 0.672303 0.354982 0.105 Uiso 0.305(4) 1 calc R . . A 2
C26A C 0.3915(8) 0.6056(10) 0.3835(14) 0.083(6) Uani 0.305(4) 1 d G U . A 2
H26A H 0.356751 0.633143 0.380405 0.100 Uiso 0.305(4) 1 calc R . . A 2
C5A C 0.2186(4) 0.3594(4) 0.3759(4) 0.0521(15) Uani 0.305(4) 1 d D U . A 2
C6A C 0.1518(8) 0.3373(10) 0.3977(13) 0.066(5) Uani 0.305(4) 1 d D U . A 2
C7A C 0.2579(11) 0.2993(10) 0.3893(15) 0.066(5) Uani 0.305(4) 1 d D U . A 2
C8A C 0.2082(12) 0.3767(12) 0.2953(10) 0.073(5) Uani 0.305(4) 1 d D U . A 2
F10A F 0.1349(10) 0.2794(8) 0.3762(16) 0.110(7) Uani 0.305(4) 1 d D U . A 2
F11A F 0.1103(14) 0.3809(14) 0.367(2) 0.073(8) Uani 0.305(4) 1 d D U . A 2
F12A F 0.1471(9) 0.3327(10) 0.4678(10) 0.086(5) Uani 0.305(4) 1 d D U . A 2
F13A F 0.3173(11) 0.3129(16) 0.3750(17) 0.065(7) Uani 0.305(4) 1 d D U . A 2
F14A F 0.2335(16) 0.2462(11) 0.3606(19) 0.090(9) Uani 0.305(4) 1 d D U . A 2
F15A F 0.260(2) 0.2873(19) 0.4609(15) 0.060(8) Uani 0.305(4) 1 d D U . A 2
F16A F 0.2643(10) 0.3748(16) 0.2690(14) 0.123(8) Uani 0.305(4) 1 d D U . A 2
F17A F 0.1812(16) 0.4323(14) 0.2836(14) 0.077(8) Uani 0.305(4) 1 d D U . A 2
F18A F 0.1697(12) 0.3336(9) 0.2596(11) 0.122(7) Uani 0.305(4) 1 d D U . A 2
O3_1 O 0.5135(3) 0.3695(3) -0.0333(3) 0.0588(14) Uani 1 1 d D U . . .
C39_1 C 0.4832(3) 0.3207(3) -0.0675(4) 0.0578(17) Uani 1 1 d D U . . .
C40_1 C 0.4123(4) 0.3340(4) -0.0759(4) 0.070(2) Uani 1 1 d D U . . .
F24_1 F 0.4044(2) 0.3959(3) -0.0919(3) 0.0879(16) Uani 1 1 d D U . . .
F25_1 F 0.3853(2) 0.3215(3) -0.0161(3) 0.0812(15) Uani 1 1 d D U . . .
F26_1 F 0.3858(3) 0.3000(3) -0.1281(3) 0.0949(18) Uani 1 1 d D U . . .
C41_1 C 0.5104(4) 0.3127(4) -0.1410(4) 0.078(2) Uani 1 1 d D U . . .
F27_1 F 0.4893(3) 0.3577(3) -0.1855(3) 0.0927(17) Uani 1 1 d D U . . .
F28_1 F 0.4954(3) 0.2557(3) -0.1701(3) 0.1009(19) Uani 1 1 d D U . . .
F29_1 F 0.5712(3) 0.3164(3) -0.1362(3) 0.0909(17) Uani 1 1 d D U . . .
C42_1 C 0.4933(4) 0.2580(4) -0.0245(4) 0.068(2) Uani 1 1 d D U . . .
F30_1 F 0.5502(3) 0.2362(3) -0.0280(3) 0.0880(16) Uani 1 1 d D U . . .
F31_1 F 0.4863(2) 0.2674(2) 0.0450(2) 0.0724(13) Uani 1 1 d D U . . .
F32_1 F 0.4543(3) 0.2124(2) -0.0462(3) 0.0879(16) Uani 1 1 d D U . . .
O3_2 O 0.4678(2) 0.4074(2) 0.0964(3) 0.0534(13) Uani 1 1 d D U . . .
C39_2 C 0.4349(3) 0.4240(3) 0.1522(3) 0.0505(16) Uani 1 1 d D U . . .
C40_2 C 0.3657(3) 0.4189(4) 0.1292(4) 0.066(2) Uani 1 1 d D U . . .
F24_2 F 0.3475(2) 0.3577(3) 0.1287(3) 0.0805(15) Uani 1 1 d D U . . .
F25_2 F 0.3540(2) 0.4414(2) 0.0642(2) 0.0706(13) Uani 1 1 d D U . . .
F26_2 F 0.3304(2) 0.4501(3) 0.1735(3) 0.0802(15) Uani 1 1 d D U . . .
C41_2 C 0.4508(4) 0.3782(4) 0.2144(4) 0.063(2) Uani 1 1 d D U . . .
F27_2 F 0.4090(2) 0.3780(3) 0.2634(2) 0.0819(15) Uani 1 1 d D U . . .
F28_2 F 0.4552(2) 0.3175(2) 0.1909(3) 0.0772(14) Uani 1 1 d D U . . .
F29_2 F 0.5044(2) 0.3919(3) 0.2481(3) 0.0815(15) Uani 1 1 d D U . . .
C42_2 C 0.4490(4) 0.4927(4) 0.1749(4) 0.064(2) Uani 1 1 d D U . . .
F30_2 F 0.5094(2) 0.5041(2) 0.1763(3) 0.0796(16) Uani 1 1 d D U . . .
F31_2 F 0.4218(2) 0.5342(2) 0.1287(3) 0.0698(13) Uani 1 1 d D U . . .
F32_2 F 0.4297(3) 0.5065(2) 0.2397(3) 0.0796(16) Uani 1 1 d D U . . .
O3_3 O 0.5926(2) 0.4355(3) 0.0666(3) 0.0604(14) Uani 1 1 d D U . . .
C39_3 C 0.6471(3) 0.4100(3) 0.0890(4) 0.0555(17) Uani 1 1 d D U . . .
C40_3 C 0.6836(4) 0.3896(5) 0.0244(5) 0.076(2) Uani 1 1 d D U . . .
F24_3 F 0.6814(4) 0.4338(4) -0.0238(4) 0.139(3) Uani 1 1 d D U . . .
F25_3 F 0.6576(3) 0.3387(4) -0.0059(4) 0.130(3) Uani 1 1 d D U . . .
F26_3 F 0.7408(2) 0.3739(4) 0.0418(3) 0.106(2) Uani 1 1 d D U . . .
C41_3 C 0.6830(4) 0.4601(4) 0.1341(5) 0.073(2) Uani 1 1 d D U . . .
F27_3 F 0.6997(4) 0.5078(3) 0.0930(5) 0.133(3) Uani 1 1 d D U . . .
F28_3 F 0.6503(3) 0.4864(4) 0.1825(4) 0.116(2) Uani 1 1 d D U . . .
F29_3 F 0.7343(2) 0.4379(3) 0.1662(3) 0.0976(19) Uani 1 1 d D U . . .
C42_3 C 0.6384(4) 0.3506(4) 0.1365(5) 0.078(2) Uani 1 1 d D U . . .
F30_3 F 0.6232(3) 0.3675(4) 0.2018(4) 0.133(3) Uani 1 1 d D U . . .
F31_3 F 0.5930(3) 0.3147(3) 0.1127(5) 0.141(3) Uani 1 1 d D U . . .
F32_3 F 0.6877(3) 0.3163(3) 0.1493(4) 0.107(2) Uani 1 1 d D U . . .
O3_4 O -0.0419(6) 0.3816(7) -0.0427(6) 0.054(3) Uani 0.695(4) 1 d D U . A 1
C39_4 C -0.0508(5) 0.3433(5) -0.1007(5) 0.065(2) Uani 0.695(4) 1 d D U . A 1
C40_4 C -0.0113(7) 0.3684(6) -0.1607(6) 0.095(3) Uani 0.695(4) 1 d D U . A 1
F24_4 F 0.0453(5) 0.3386(7) -0.1451(7) 0.127(4) Uani 0.695(4) 1 d D U . A 1
F25_4 F -0.0081(7) 0.4312(5) -0.1587(5) 0.110(4) Uani 0.695(4) 1 d D U . A 1
F26_4 F -0.0277(6) 0.3493(6) -0.2256(5) 0.114(4) Uani 0.695(4) 1 d D U . A 1
C41_4 C -0.0344(6) 0.2747(5) -0.0793(6) 0.081(3) Uani 0.695(4) 1 d D U . A 1
F27_4 F -0.0266(6) 0.2374(5) -0.1362(5) 0.097(4) Uani 0.695(4) 1 d D U . A 1
F28_4 F 0.0184(7) 0.2750(8) -0.0388(7) 0.082(4) Uani 0.695(4) 1 d D U . A 1
F29_4 F -0.0819(6) 0.2489(6) -0.0448(7) 0.108(4) Uani 0.695(4) 1 d D U . A 1
C42_4 C -0.1205(6) 0.3465(6) -0.1252(7) 0.098(3) Uani 0.695(4) 1 d D U . A 1
F30_4 F -0.1527(6) 0.3470(9) -0.0678(8) 0.124(5) Uani 0.695(4) 1 d D U . A 1
F31_4 F -0.1259(7) 0.4003(6) -0.1656(9) 0.146(5) Uani 0.695(4) 1 d D U . A 1
F32_4 F -0.1364(7) 0.2958(5) -0.1658(8) 0.128(5) Uani 0.695(4) 1 d D U . A 1
O3_5 O 0.0812(3) 0.4012(6) 0.0046(5) 0.045(2) Uani 0.695(4) 1 d D U . A 1
C39_5 C 0.1414(4) 0.4011(5) 0.0302(5) 0.052(2) Uani 0.695(4) 1 d D U . A 1
C40_5 C 0.1826(5) 0.3954(6) -0.0343(6) 0.072(3) Uani 0.695(4) 1 d D U . A 1
F24_5 F 0.1611(4) 0.4399(5) -0.0840(5) 0.095(3) Uani 0.695(4) 1 d D U . A 1
F25_5 F 0.1783(4) 0.3380(4) -0.0627(5) 0.086(3) Uani 0.695(4) 1 d D U . A 1
F26_5 F 0.2407(3) 0.4064(6) -0.0163(4) 0.100(3) Uani 0.695(4) 1 d D U . A 1
C41_5 C 0.1568(6) 0.4622(6) 0.0730(7) 0.081(3) Uani 0.695(4) 1 d D U . A 1
F27_5 F 0.1481(5) 0.5129(5) 0.0273(8) 0.099(4) Uani 0.695(4) 1 d D U . A 1
F28_5 F 0.1182(7) 0.4681(8) 0.1248(7) 0.091(4) Uani 0.695(4) 1 d D U . A 1
F29_5 F 0.2139(6) 0.4633(8) 0.1020(9) 0.140(5) Uani 0.695(4) 1 d D U . A 1
C42_5 C 0.1532(5) 0.3410(5) 0.0790(6) 0.063(2) Uani 0.695(4) 1 d D U . A 1
F30_5 F 0.1327(3) 0.3491(4) 0.1426(3) 0.073(2) Uani 0.695(4) 1 d D U . A 1
F31_5 F 0.1290(5) 0.2888(4) 0.0495(5) 0.082(3) Uani 0.695(4) 1 d D U . A 1
F32_5 F 0.2140(3) 0.3260(4) 0.0883(5) 0.088(3) Uani 0.695(4) 1 d D U . A 1
O3_6 O -0.0176(9) 0.4107(8) 0.1022(6) 0.062(3) Uani 0.695(4) 1 d D U . A 1
C39_6 C -0.0439(5) 0.3790(5) 0.1534(5) 0.060(2) Uani 0.695(4) 1 d D U . A 1
C40_6 C -0.1154(5) 0.3754(7) 0.1360(7) 0.100(3) Uani 0.695(4) 1 d D U . A 1
F24_6 F -0.1253(4) 0.3311(6) 0.0861(5) 0.116(3) Uani 0.695(4) 1 d D U . A 1
F25_6 F -0.1356(7) 0.4319(7) 0.1115(8) 0.148(5) Uani 0.695(4) 1 d D U . A 1
F26_6 F -0.1407(6) 0.3616(9) 0.1968(7) 0.162(6) Uani 0.695(4) 1 d D U . A 1
C41_6 C -0.0193(5) 0.3110(5) 0.1634(6) 0.073(3) Uani 0.695(4) 1 d D U . A 1
F27_6 F -0.0091(6) 0.2837(8) 0.1009(7) 0.106(4) Uani 0.695(4) 1 d D U . A 1
F28_6 F -0.0640(5) 0.2733(7) 0.1937(7) 0.101(4) Uani 0.695(4) 1 d D U . A 1
F29_6 F 0.0318(4) 0.3074(5) 0.2019(5) 0.117(3) Uani 0.695(4) 1 d D U . A 1
C42_6 C -0.0300(6) 0.4163(6) 0.2238(6) 0.081(3) Uani 0.695(4) 1 d D U . A 1
F30_6 F 0.0274(5) 0.4349(5) 0.2318(6) 0.104(3) Uani 0.695(4) 1 d D U . A 1
F31_6 F -0.0643(6) 0.4681(4) 0.2266(5) 0.105(3) Uani 0.695(4) 1 d D U . A 1
F32_6 F -0.0392(8) 0.3824(9) 0.2831(7) 0.118(5) Uani 0.695(4) 1 d D U . A 1
O3_7 O -0.0226(18) 0.4119(17) 0.1003(12) 0.060(4) Uani 0.305(4) 1 d D U . A 2
C39_7 C -0.0493(8) 0.3783(9) 0.1511(9) 0.067(3) Uani 0.305(4) 1 d D U . A 2
C40_7 C -0.1187(9) 0.3981(11) 0.1500(12) 0.095(4) Uani 0.305(4) 1 d D U . A 2
F24_7 F -0.1395(12) 0.4019(16) 0.0811(11) 0.118(7) Uani 0.305(4) 1 d D U . A 2
F25_7 F -0.1200(11) 0.4536(11) 0.1838(14) 0.130(6) Uani 0.305(4) 1 d D U . A 2
F26_7 F -0.1566(10) 0.3581(15) 0.1780(16) 0.119(7) Uani 0.305(4) 1 d D U . A 2
C41_7 C -0.0414(10) 0.3065(9) 0.1394(11) 0.083(4) Uani 0.305(4) 1 d D U . A 2
F27_7 F -0.0908(11) 0.2882(10) 0.0978(12) 0.119(6) Uani 0.305(4) 1 d D U . A 2
F28_7 F -0.0345(15) 0.2712(14) 0.1998(13) 0.108(7) Uani 0.305(4) 1 d D U . A 2
F29_7 F 0.0100(13) 0.2933(18) 0.1070(18) 0.102(7) Uani 0.305(4) 1 d D U . A 2
C42_7 C -0.0199(9) 0.3956(10) 0.2262(10) 0.083(4) Uani 0.305(4) 1 d D U . A 2
F30_7 F 0.0326(9) 0.3647(14) 0.2346(11) 0.121(6) Uani 0.305(4) 1 d D U . A 2
F31_7 F -0.0114(14) 0.4575(10) 0.2345(12) 0.107(6) Uani 0.305(4) 1 d D U . A 2
F32_7 F -0.0584(14) 0.3766(18) 0.2758(15) 0.097(8) Uani 0.305(4) 1 d D U . A 2
O3_8 O -0.0358(14) 0.3854(15) -0.0523(13) 0.053(4) Uani 0.305(4) 1 d D U . A 2
C39_8 C -0.0463(7) 0.3434(8) -0.1066(9) 0.060(3) Uani 0.305(4) 1 d D U . A 2
C40_8 C -0.0574(10) 0.3813(9) -0.1779(9) 0.078(4) Uani 0.305(4) 1 d D U . A 2
F24_8 F -0.0123(13) 0.4223(12) -0.1868(13) 0.111(7) Uani 0.305(4) 1 d D U . A 2
F25_8 F -0.1062(11) 0.4172(10) -0.1860(12) 0.088(5) Uani 0.305(4) 1 d D U . A 2
F26_8 F -0.0643(12) 0.3388(10) -0.2312(10) 0.093(7) Uani 0.305(4) 1 d D U . A 2
C41_8 C 0.0073(8) 0.2961(8) -0.1088(9) 0.054(3) Uani 0.305(4) 1 d D U . A 2
F27_8 F -0.0025(10) 0.2481(8) -0.1552(9) 0.059(5) Uani 0.305(4) 1 d D U . A 2
F28_8 F 0.0621(7) 0.3229(9) -0.1239(10) 0.056(4) Uani 0.305(4) 1 d D U . A 2
F29_8 F 0.0218(13) 0.2666(16) -0.0470(11) 0.049(5) Uani 0.305(4) 1 d D U . A 2
C42_8 C -0.1067(8) 0.3056(10) -0.0974(11) 0.074(4) Uani 0.305(4) 1 d D U . A 2
F30_8 F -0.1035(11) 0.2671(13) -0.0430(14) 0.095(7) Uani 0.305(4) 1 d D U . A 2
F31_8 F -0.1552(12) 0.3429(15) -0.0870(15) 0.082(6) Uani 0.305(4) 1 d D U . A 2
F32_8 F -0.1236(13) 0.2734(10) -0.1578(13) 0.091(6) Uani 0.305(4) 1 d D U . A 2
O3_9 O 0.0803(6) 0.3947(13) 0.0255(12) 0.046(4) Uani 0.305(4) 1 d D U . A 2
C39_9 C 0.1401(7) 0.4099(8) 0.0191(8) 0.058(3) Uani 0.305(4) 1 d D U . A 2
C40_9 C 0.1485(9) 0.4165(10) -0.0624(9) 0.083(4) Uani 0.305(4) 1 d D U . A 2
F24_9 F 0.1004(9) 0.4490(10) -0.0936(10) 0.110(6) Uani 0.305(4) 1 d D U . A 2
F25_9 F 0.1569(13) 0.3565(10) -0.0850(12) 0.111(7) Uani 0.305(4) 1 d D U . A 2
F26_9 F 0.1948(9) 0.4542(12) -0.0764(14) 0.116(6) Uani 0.305(4) 1 d D U . A 2
C41_9 C 0.1583(10) 0.4639(9) 0.0712(11) 0.071(4) Uani 0.305(4) 1 d D U . A 2
F27_9 F 0.1712(12) 0.5152(12) 0.0327(14) 0.085(6) Uani 0.305(4) 1 d D U . A 2
F28_9 F 0.1091(12) 0.4773(17) 0.1093(16) 0.071(6) Uani 0.305(4) 1 d D U . A 2
F29_9 F 0.2062(9) 0.4527(14) 0.1174(9) 0.058(5) Uani 0.305(4) 1 d D U . A 2
C42_9 C 0.1815(8) 0.3525(9) 0.0446(10) 0.074(4) Uani 0.305(4) 1 d D U . A 2
F30_9 F 0.1917(11) 0.3573(11) 0.1152(9) 0.101(5) Uani 0.305(4) 1 d D U . A 2
F31_9 F 0.1561(8) 0.2976(8) 0.0267(11) 0.072(5) Uani 0.305(4) 1 d D U . A 2
F32_9 F 0.2364(7) 0.3555(10) 0.0158(12) 0.098(5) Uani 0.305(4) 1 d D U . A 2

loop_
_atom_site_aniso_label
_atom_site_aniso_U_11
_atom_site_aniso_U_22
_atom_site_aniso_U_33
_atom_site_aniso_U_23
_atom_site_aniso_U_13
_atom_site_aniso_U_12
Dy1 0.0596(3) 0.0410(3) 0.0401(2) -0.0003(2) 0.0132(2) 0.0007(2)
F1 0.085(4) 0.089(4) 0.109(5) -0.034(3) 0.012(3) -0.019(3)
F2 0.075(3) 0.116(5) 0.096(4) -0.029(4) 0.024(3) 0.005(3)
F3 0.108(4) 0.091(4) 0.091(4) -0.011(3) -0.010(3) 0.021(3)
F4 0.114(4) 0.074(3) 0.053(3) -0.016(2) 0.024(3) -0.022(3)
F5 0.155(5) 0.067(3) 0.073(3) 0.009(3) 0.040(4) -0.019(3)
F6 0.078(3) 0.105(4) 0.080(4) -0.018(3) 0.031(3) -0.005(3)
F7 0.154(5) 0.043(3) 0.070(3) -0.005(2) 0.014(3) 0.003(3)
F8 0.111(4) 0.080(4) 0.065(3) -0.004(3) 0.004(3) 0.023(3)
F9 0.124(4) 0.079(4) 0.062(3) 0.006(3) 0.033(3) -0.012(3)
O2 0.059(3) 0.050(3) 0.041(2) -0.005(2) 0.009(2) -0.005(2)
C5 0.059(3) 0.055(4) 0.042(3) -0.005(3) 0.003(3) -0.006(3)
C6 0.074(6) 0.070(7) 0.067(6) -0.008(5) 0.005(6) -0.004(5)
C7 0.073(6) 0.068(6) 0.060(7) -0.013(5) 0.009(6) 0.002(5)
C8 0.105(8) 0.064(7) 0.056(6) -0.014(5) 0.013(6) -0.019(6)
F10 0.069(5) 0.087(6) 0.075(5) -0.030(4) 0.009(4) -0.005(4)
F11 0.071(6) 0.086(8) 0.082(8) -0.021(6) -0.010(6) 0.013(6)
F12 0.081(5) 0.075(6) 0.075(5) -0.006(4) 0.028(5) -0.027(4)
F13 0.064(5) 0.096(9) 0.072(8) -0.037(6) 0.018(4) -0.011(4)
F14 0.071(6) 0.067(6) 0.103(8) -0.035(7) 0.022(5) 0.000(5)
F15 0.088(11) 0.066(8) 0.063(6) 0.016(5) 0.011(5) -0.017(6)
F16 0.151(9) 0.069(6) 0.071(5) -0.025(5) 0.045(5) -0.026(5)
F17 0.091(5) 0.058(4) 0.058(4) -0.007(3) 0.049(4) -0.014(3)
F18 0.132(8) 0.067(7) 0.069(8) 0.021(6) 0.014(6) 0.004(6)
F20 0.082(3) 0.076(3) 0.057(3) 0.028(2) 0.012(2) -0.001(3)
F21 0.055(2) 0.074(3) 0.073(3) 0.003(3) 0.022(2) -0.002(2)
F22 0.091(3) 0.067(3) 0.057(3) 0.010(2) -0.011(2) 0.007(3)
F23 0.132(4) 0.077(3) 0.050(3) 0.016(2) 0.045(3) -0.013(3)
O1 0.085(4) 0.052(3) 0.054(3) -0.004(2) 0.015(3) -0.008(3)
C1 0.072(4) 0.045(4) 0.058(4) -0.007(3) 0.017(3) -0.007(4)
C2 0.074(5) 0.069(5) 0.075(6) -0.016(4) 0.018(4) -0.005(4)
C3 0.083(5) 0.064(5) 0.050(4) -0.007(3) 0.021(4) -0.011(4)
C4 0.100(6) 0.050(4) 0.053(5) -0.006(3) 0.022(4) 0.000(4)
F19 0.057(5) 0.087(7) 0.076(9) 0.006(6) 0.028(4) 0.018(4)
C9 0.048(7) 0.061(8) 0.064(6) 0.001(6) 0.013(5) -0.002(5)
C10 0.064(9) 0.073(9) 0.062(6) -0.008(6) -0.003(6) 0.015(6)
C11 0.055(8) 0.074(9) 0.077(7) -0.008(8) 0.000(7) 0.011(6)
C12 0.082(9) 0.081(10) 0.064(8) 0.000(7) 0.009(7) 0.020(7)
C13 0.087(9) 0.090(11) 0.064(7) -0.003(7) 0.009(7) 0.023(7)
C14 0.081(8) 0.089(12) 0.068(6) 0.014(7) 0.022(6) 0.019(8)
C15 0.085(6) 0.053(4) 0.052(4) 0.015(4) 0.012(4) 0.006(4)
C16 0.135(9) 0.068(6) 0.073(6) 0.024(5) 0.046(6) 0.026(6)
C17 0.118(8) 0.099(7) 0.094(7) 0.042(6) 0.055(6) 0.036(6)
C18 0.104(8) 0.087(6) 0.088(7) 0.038(6) 0.022(5) 0.010(6)
C19 0.110(7) 0.054(5) 0.056(5) 0.006(4) 0.000(4) -0.006(5)
C20 0.084(6) 0.064(5) 0.049(4) 0.005(4) 0.005(4) 0.006(4)
C21 0.054(5) 0.086(7) 0.059(7) -0.014(7) 0.017(6) -0.003(5)
C22 0.056(5) 0.084(7) 0.054(6) -0.013(7) 0.001(6) -0.001(5)
C23 0.055(6) 0.107(8) 0.055(7) -0.019(7) 0.003(6) 0.008(5)
C24 0.063(8) 0.124(9) 0.071(9) -0.016(8) 0.010(8) -0.005(6)
C25 0.055(6) 0.105(9) 0.084(10) -0.021(8) 0.006(7) -0.026(6)
C26 0.062(6) 0.080(7) 0.073(8) -0.017(7) 0.016(6) -0.007(5)
C27 0.080(6) 0.056(5) 0.057(4) 0.001(4) -0.011(4) 0.009(4)
C28 0.088(6) 0.070(5) 0.060(5) -0.008(4) -0.003(5) 0.010(5)
C29 0.120(8) 0.065(6) 0.072(5) -0.005(4) -0.008(6) 0.023(6)
C30 0.135(9) 0.078(6) 0.066(5) 0.008(5) -0.010(6) 0.039(6)
C31 0.144(9) 0.078(6) 0.064(5) -0.002(4) -0.004(6) 0.031(6)
C32 0.117(8) 0.066(6) 0.061(4) -0.009(4) -0.005(5) 0.018(6)
C33 0.096(6) 0.067(5) 0.045(4) 0.011(4) 0.031(4) -0.001(5)
C34 0.121(8) 0.061(5) 0.083(6) 0.000(5) 0.061(6) 0.003(5)
C35 0.168(11) 0.077(7) 0.113(8) 0.035(6) 0.087(8) 0.037(7)
C36 0.166(11) 0.093(7) 0.104(8) 0.047(6) 0.080(8) 0.040(8)
C37 0.150(9) 0.092(6) 0.059(5) 0.014(5) 0.054(6) 0.033(7)
C38 0.094(7) 0.065(5) 0.055(4) 0.003(4) 0.030(4) 0.006(5)
Al1 0.0397(11) 0.0473(13) 0.0395(11) 0.0006(9) 0.0063(9) -0.0011(9)
F24 0.045(3) 0.047(3) 0.038(3) 0.004(2) 0.003(2) 0.002(2)
Al2 0.0371(11) 0.0369(11) 0.0390(10) -0.0004(9) 0.0058(8) 0.0014(9)
F25 0.044(3) 0.040(3) 0.033(3) 0.004(2) 0.002(2) 0.004(2)
F19A 0.049(8) 0.069(12) 0.065(13) 0.006(9) 0.030(6) 0.000(7)
C9A 0.046(10) 0.085(14) 0.074(10) 0.010(10) 0.021(9) 0.001(10)
C10A 0.066(14) 0.086(15) 0.081(11) 0.001(12) 0.017(11) 0.011(11)
C11A 0.060(13) 0.082(14) 0.082(13) 0.000(13) 0.010(12) 0.010(10)
C12A 0.086(15) 0.093(15) 0.084(14) 0.011(14) 0.014(13) 0.025(13)
C13A 0.075(14) 0.102(19) 0.078(13) 0.013(13) 0.009(13) 0.020(14)
C14A 0.073(13) 0.094(18) 0.080(10) 0.018(12) 0.017(10) 0.015(12)
C21A 0.059(8) 0.089(11) 0.057(13) -0.007(11) 0.012(10) -0.017(8)
C22A 0.059(8) 0.110(12) 0.067(12) -0.003(12) -0.001(10) -0.010(8)
C23A 0.052(9) 0.132(13) 0.061(13) -0.004(14) -0.004(12) -0.010(11)
C24A 0.066(11) 0.129(13) 0.069(15) -0.014(13) 0.009(12) -0.027(10)
C25A 0.074(11) 0.102(13) 0.088(16) -0.025(13) 0.011(12) -0.035(9)
C26A 0.076(11) 0.086(11) 0.088(16) -0.015(13) 0.015(13) -0.032(9)
C5A 0.059(3) 0.055(4) 0.042(3) -0.005(3) 0.003(3) -0.006(3)
C6A 0.065(8) 0.053(10) 0.078(10) -0.008(9) -0.001(9) -0.006(7)
C7A 0.075(9) 0.061(8) 0.061(11) -0.016(8) 0.000(10) 0.002(7)
C8A 0.095(12) 0.076(11) 0.048(7) -0.009(8) -0.002(8) -0.001(9)
F10A 0.121(15) 0.056(9) 0.154(18) -0.024(11) 0.013(16) -0.030(9)
F11A 0.070(11) 0.055(12) 0.097(17) 0.000(12) 0.025(13) 0.016(11)
F12A 0.078(11) 0.093(14) 0.088(10) 0.014(9) 0.016(9) -0.046(10)
F13A 0.071(9) 0.057(11) 0.069(17) -0.047(11) 0.016(9) 0.010(8)
F14A 0.16(2) 0.043(9) 0.066(13) 0.011(9) -0.017(17) -0.024(11)
F15A 0.050(13) 0.066(18) 0.063(11) -0.001(9) -0.004(9) 0.021(13)
F16A 0.127(14) 0.16(2) 0.085(16) 0.054(18) 0.049(12) 0.038(13)
F17A 0.124(19) 0.079(11) 0.024(8) -0.016(7) -0.021(12) 0.012(11)
F18A 0.188(18) 0.090(12) 0.080(12) -0.027(11) -0.052(13) -0.018(13)
O3_1 0.072(3) 0.055(3) 0.050(3) -0.007(2) 0.014(3) -0.017(3)
C39_1 0.074(4) 0.043(4) 0.056(4) -0.004(3) 0.005(3) -0.010(3)
C40_1 0.072(5) 0.075(5) 0.063(5) 0.004(4) -0.004(4) -0.018(4)
F24_1 0.077(3) 0.083(4) 0.103(4) 0.019(3) -0.001(3) 0.001(3)
F25_1 0.074(3) 0.096(4) 0.075(3) 0.003(3) 0.013(3) -0.018(3)
F26_1 0.102(4) 0.113(5) 0.067(3) 0.007(3) -0.017(3) -0.039(4)
C41_1 0.115(6) 0.066(5) 0.055(4) -0.010(4) 0.014(5) -0.024(5)
F27_1 0.155(5) 0.076(4) 0.048(3) 0.002(3) 0.017(3) -0.030(3)
F28_1 0.165(6) 0.076(4) 0.064(3) -0.027(3) 0.026(3) -0.034(4)
F29_1 0.115(4) 0.091(4) 0.071(3) -0.020(3) 0.040(3) -0.017(3)
C42_1 0.093(5) 0.051(5) 0.062(4) -0.001(4) 0.010(5) -0.004(4)
F30_1 0.105(4) 0.069(4) 0.090(4) -0.004(3) 0.015(3) 0.013(3)
F31_1 0.094(4) 0.065(3) 0.059(3) 0.005(2) 0.008(3) 0.001(3)
F32_1 0.124(4) 0.059(3) 0.081(3) 0.000(3) 0.010(3) -0.029(3)
O3_2 0.061(3) 0.053(3) 0.049(3) 0.005(2) 0.024(2) -0.006(2)
C39_2 0.052(4) 0.064(4) 0.038(3) 0.007(3) 0.015(3) 0.002(3)
C40_2 0.069(4) 0.084(5) 0.045(4) 0.005(4) 0.011(4) -0.008(4)
F24_2 0.075(3) 0.082(4) 0.085(4) 0.011(3) 0.009(3) -0.021(3)
F25_2 0.078(3) 0.081(3) 0.052(2) 0.009(2) -0.005(2) 0.001(3)
F26_2 0.052(3) 0.121(4) 0.071(3) -0.003(3) 0.023(2) 0.008(3)
C41_2 0.075(5) 0.075(5) 0.039(4) 0.004(4) 0.013(3) 0.002(4)
F27_2 0.091(3) 0.107(4) 0.050(3) 0.022(3) 0.025(2) 0.005(3)
F28_2 0.099(4) 0.063(3) 0.070(3) 0.019(3) 0.005(3) 0.004(3)
F29_2 0.081(3) 0.098(4) 0.065(3) -0.004(3) -0.007(3) 0.014(3)
C42_2 0.061(4) 0.075(5) 0.058(4) -0.004(4) 0.017(4) 0.011(4)
F30_2 0.065(3) 0.072(4) 0.103(4) -0.021(3) 0.011(3) -0.004(2)
F31_2 0.084(3) 0.059(3) 0.068(3) -0.001(2) 0.020(3) 0.004(3)
F32_2 0.100(4) 0.086(4) 0.055(3) -0.009(2) 0.019(3) 0.019(3)
O3_3 0.048(3) 0.062(4) 0.070(4) -0.002(3) -0.006(3) 0.012(2)
C39_3 0.042(4) 0.069(5) 0.055(4) -0.001(3) -0.003(3) 0.005(3)
C40_3 0.052(5) 0.101(7) 0.076(5) -0.006(4) 0.007(4) 0.021(5)
F24_3 0.170(7) 0.167(6) 0.088(4) 0.044(4) 0.065(5) 0.076(5)
F25_3 0.095(4) 0.155(6) 0.139(6) -0.084(5) 0.000(4) 0.026(4)
F26_3 0.064(3) 0.164(6) 0.091(4) 0.007(4) 0.017(3) 0.039(4)
C41_3 0.060(5) 0.083(6) 0.075(6) -0.005(4) -0.006(4) -0.003(4)
F27_3 0.141(6) 0.098(5) 0.155(7) 0.020(4) -0.026(5) -0.051(4)
F28_3 0.082(4) 0.158(6) 0.107(5) -0.059(4) -0.010(3) 0.008(4)
F29_3 0.061(3) 0.119(5) 0.110(4) -0.020(4) -0.020(3) 0.006(3)
C42_3 0.082(6) 0.076(6) 0.075(5) 0.018(5) -0.013(5) 0.001(4)
F30_3 0.144(6) 0.163(7) 0.098(4) 0.035(4) 0.049(4) 0.017(5)
F31_3 0.138(6) 0.103(5) 0.174(7) 0.061(5) -0.065(5) -0.039(4)
F32_3 0.092(4) 0.107(5) 0.121(5) 0.041(4) -0.012(4) 0.027(3)
O3_4 0.050(5) 0.058(5) 0.054(5) -0.016(4) 0.001(4) -0.003(4)
C39_4 0.086(5) 0.053(4) 0.054(5) -0.019(4) 0.002(4) -0.012(4)
C40_4 0.139(7) 0.077(6) 0.071(6) -0.022(5) 0.024(6) -0.023(6)
F24_4 0.124(8) 0.162(10) 0.101(9) -0.001(7) 0.052(6) 0.010(7)
F25_4 0.220(10) 0.064(5) 0.054(6) -0.008(4) 0.059(6) -0.021(5)
F26_4 0.198(11) 0.094(7) 0.051(4) -0.018(4) 0.021(6) -0.020(8)
C41_4 0.100(6) 0.068(5) 0.076(6) -0.020(5) 0.006(5) -0.004(5)
F27_4 0.173(11) 0.057(5) 0.062(6) -0.019(5) 0.016(5) -0.007(6)
F28_4 0.101(7) 0.058(7) 0.084(7) -0.016(6) -0.006(6) 0.005(6)
F29_4 0.121(9) 0.070(7) 0.137(8) -0.009(6) 0.049(7) -0.026(6)
C42_4 0.107(6) 0.077(6) 0.106(7) -0.029(5) -0.032(5) -0.012(6)
F30_4 0.069(6) 0.140(10) 0.162(11) -0.039(8) -0.004(7) -0.026(7)
F31_4 0.216(12) 0.070(7) 0.141(11) -0.011(6) -0.089(8) 0.018(8)
F32_4 0.136(10) 0.072(8) 0.167(9) -0.042(7) -0.076(7) 0.005(7)
O3_5 0.043(3) 0.044(5) 0.048(5) 0.001(4) 0.004(3) 0.004(3)
C39_5 0.040(4) 0.059(4) 0.059(4) 0.005(4) 0.006(4) 0.004(4)
C40_5 0.057(5) 0.092(6) 0.068(6) 0.009(5) 0.010(4) 0.006(5)
F24_5 0.089(6) 0.118(6) 0.076(5) 0.044(5) 0.005(5) -0.034(6)
F25_5 0.088(6) 0.095(5) 0.078(6) 0.000(4) 0.023(5) 0.041(4)
F26_5 0.054(4) 0.168(9) 0.078(5) 0.020(5) 0.016(4) -0.006(5)
C41_5 0.060(6) 0.077(6) 0.106(7) -0.016(5) -0.002(5) -0.009(6)
F27_5 0.087(8) 0.069(5) 0.144(9) 0.003(5) 0.024(7) -0.046(5)
F28_5 0.124(8) 0.078(7) 0.069(6) -0.021(5) -0.003(6) 0.029(6)
F29_5 0.078(6) 0.109(9) 0.226(13) -0.071(9) -0.046(8) 0.016(7)
C42_5 0.068(5) 0.062(5) 0.059(5) 0.008(4) 0.004(5) 0.012(5)
F30_5 0.082(5) 0.086(5) 0.052(4) 0.022(4) 0.017(3) 0.018(4)
F31_5 0.103(7) 0.054(4) 0.089(6) 0.006(4) -0.005(5) 0.013(5)
F32_5 0.074(5) 0.094(6) 0.096(6) 0.003(5) -0.001(4) 0.041(4)
O3_6 0.076(6) 0.065(5) 0.047(4) 0.014(4) 0.025(4) -0.006(5)
C39_6 0.070(5) 0.066(5) 0.048(4) 0.020(4) 0.027(4) 0.007(4)
C40_6 0.068(6) 0.133(8) 0.101(7) 0.033(6) 0.032(6) 0.004(6)
F24_6 0.075(6) 0.160(9) 0.111(7) 0.035(6) -0.007(5) -0.043(6)
F25_6 0.115(8) 0.192(10) 0.138(11) 0.028(8) 0.018(9) 0.080(8)
F26_6 0.109(10) 0.244(12) 0.142(9) 0.009(8) 0.081(9) -0.030(9)
C41_6 0.108(6) 0.065(6) 0.049(5) 0.022(5) 0.011(5) 0.009(5)
F27_6 0.169(10) 0.069(7) 0.084(6) -0.003(5) 0.033(7) 0.012(7)
F28_6 0.130(8) 0.086(6) 0.087(6) 0.042(5) 0.010(6) -0.014(6)
F29_6 0.116(6) 0.115(7) 0.115(7) -0.008(6) -0.022(5) 0.064(6)
C42_6 0.122(7) 0.071(7) 0.053(5) 0.015(5) 0.031(6) 0.011(6)
F30_6 0.132(7) 0.108(8) 0.072(5) -0.021(5) 0.014(6) -0.001(6)
F31_6 0.150(8) 0.083(6) 0.091(6) 0.007(5) 0.074(7) 0.033(6)
F32_6 0.201(12) 0.106(8) 0.048(5) 0.015(5) 0.020(7) 0.000(8)
O3_7 0.069(8) 0.066(8) 0.047(6) 0.015(7) 0.018(6) 0.002(8)
C39_7 0.076(6) 0.074(6) 0.053(6) 0.021(5) 0.022(5) 0.002(6)
C40_7 0.078(7) 0.125(9) 0.084(8) 0.023(8) 0.024(7) 0.014(7)
F24_7 0.068(10) 0.193(18) 0.093(10) 0.009(11) 0.005(9) 0.029(14)
F25_7 0.125(13) 0.147(11) 0.121(13) -0.005(10) 0.028(12) 0.053(10)
F26_7 0.030(8) 0.180(13) 0.145(15) 0.073(12) -0.003(9) 0.017(9)
C41_7 0.110(9) 0.073(7) 0.067(8) 0.022(7) 0.013(7) 0.001(7)
F27_7 0.144(12) 0.089(11) 0.120(12) 0.020(10) -0.019(10) -0.034(10)
F28_7 0.191(17) 0.064(10) 0.070(10) 0.025(9) 0.013(11) 0.010(14)
F29_7 0.132(12) 0.070(14) 0.108(14) 0.024(12) 0.035(11) 0.020(11)
C42_7 0.103(8) 0.090(8) 0.057(7) 0.014(7) 0.022(6) 0.002(8)
F30_7 0.110(10) 0.165(14) 0.086(11) 0.018(12) -0.010(9) 0.024(11)
F31_7 0.158(16) 0.104(9) 0.060(10) -0.003(9) 0.013(14) -0.032(10)
F32_7 0.143(15) 0.100(14) 0.054(10) 0.004(11) 0.046(11) 0.004(12)
O3_8 0.051(8) 0.052(7) 0.054(7) -0.017(7) -0.004(7) 0.001(7)
C39_8 0.078(6) 0.048(6) 0.055(6) -0.017(5) 0.001(6) -0.006(5)
C40_8 0.125(8) 0.054(7) 0.055(7) -0.015(6) -0.006(7) 0.003(6)
F24_8 0.184(11) 0.069(12) 0.086(15) -0.005(10) 0.058(13) -0.009(9)
F25_8 0.161(11) 0.043(10) 0.055(10) -0.022(8) -0.035(10) 0.010(9)
F26_8 0.170(18) 0.064(10) 0.045(8) -0.010(7) 0.020(11) 0.010(11)
C41_8 0.079(7) 0.039(7) 0.046(7) -0.015(5) 0.013(6) -0.006(5)
F27_8 0.112(13) 0.036(8) 0.029(7) -0.003(6) 0.009(8) 0.004(7)
F28_8 0.064(7) 0.063(9) 0.041(8) -0.014(7) 0.006(7) 0.008(7)
F29_8 0.053(10) 0.051(11) 0.044(7) -0.028(6) 0.009(6) 0.015(8)
C42_8 0.079(7) 0.052(8) 0.088(8) -0.017(6) -0.010(7) -0.014(6)
F30_8 0.072(13) 0.096(15) 0.122(11) 0.015(11) 0.032(10) -0.007(10)
F31_8 0.068(9) 0.079(11) 0.094(12) -0.038(9) -0.032(9) -0.013(8)
F32_8 0.087(12) 0.043(11) 0.136(11) -0.032(9) -0.055(10) 0.014(9)
O3_9 0.036(5) 0.045(8) 0.057(9) 0.015(8) -0.003(5) 0.006(5)
C39_9 0.043(5) 0.061(6) 0.072(6) 0.004(5) 0.010(5) 0.004(5)
C40_9 0.079(8) 0.095(9) 0.077(7) 0.012(7) 0.016(7) 0.012(8)
F24_9 0.111(11) 0.122(14) 0.096(12) 0.047(11) 0.013(10) 0.027(11)
F25_9 0.136(16) 0.113(10) 0.085(12) -0.010(10) 0.013(12) 0.032(10)
F26_9 0.097(11) 0.144(13) 0.112(13) 0.040(12) 0.058(11) 0.008(10)
C41_9 0.056(7) 0.067(7) 0.089(8) 0.001(6) -0.007(6) -0.002(7)
F27_9 0.079(14) 0.088(9) 0.082(10) 0.019(8) -0.035(9) -0.033(10)
F28_9 0.066(9) 0.072(13) 0.072(12) -0.017(10) -0.012(8) 0.008(9)
F29_9 0.050(8) 0.086(12) 0.040(7) 0.020(7) 0.011(6) -0.013(8)
C42_9 0.062(7) 0.073(7) 0.087(7) 0.004(7) 0.001(7) 0.019(6)
F30_9 0.101(13) 0.120(14) 0.080(8) 0.023(9) -0.017(8) -0.007(11)
F31_9 0.069(10) 0.060(7) 0.086(12) 0.004(8) -0.006(9) 0.030(7)
F32_9 0.062(8) 0.105(12) 0.128(12) -0.002(11) 0.016(8) 0.029(8)

loop_
_atom_type_symbol
_atom_type_description
_atom_type_scat_dispersion_real
_atom_type_scat_dispersion_imag
_atom_type_scat_source
C C 0.0181 0.0091 'International Tables Vol C Tables 4.2.6.8 and 6.1.1.4'
H H 0.0000 0.0000 'International Tables Vol C Tables 4.2.6.8 and 6.1.1.4'
Al Al 0.2130 0.2455 'International Tables Vol C Tables 4.2.6.8 and 6.1.1.4'
Dy Dy -9.8046 9.8477 'International Tables Vol C Tables 4.2.6.8 and 6.1.1.4'
F F 0.0727 0.0534 'International Tables Vol C Tables 4.2.6.8 and 6.1.1.4'
O O 0.0492 0.0322 'International Tables Vol C Tables 4.2.6.8 and 6.1.1.4'

loop_
_exptl_crystal_face_index_h
_exptl_crystal_face_index_k
_exptl_crystal_face_index_l
_exptl_crystal_face_perp_dist
-13 3 -3 0.0985
12 4 5 0.0451
0 13 4 0.0258
-5 -11 -5 0.0547
12 -7 1 0.0408
4 -13 -3 0.0489
2 12 -6 0.0326
2 -11 7 0.0328
2 6 -11 0.0255
7 -5 -10 0.0252
3 6 11 0.0459
-6 0 11 0.0486

loop_
_geom_angle_atom_site_label_1
_geom_angle_atom_site_label_2
_geom_angle_atom_site_label_3
_geom_angle
_geom_angle_site_symmetry_1
_geom_angle_site_symmetry_3
_geom_angle_publ_flag
O2 Dy1 F20 88.97(18) . . ?
O2 Dy1 F21 90.75(18) . . ?
O2 Dy1 F22 90.99(18) . . ?
O2 Dy1 F23 88.33(18) . . ?
O2 Dy1 F19 86.9(5) . . ?
O2 Dy1 F19A 89.8(11) . . ?
F21 Dy1 F20 71.82(17) . . ?
F21 Dy1 F22 72.05(18) . . ?
F21 Dy1 F19 139.5(4) . . ?
F21 Dy1 F19A 148.0(8) . . ?
F22 Dy1 F20 143.86(17) . . ?
F23 Dy1 F20 141.35(19) . . ?
F23 Dy1 F21 146.8(2) . . ?
F23 Dy1 F22 74.7(2) . . ?
F23 Dy1 F19 73.6(4) . . ?
F23 Dy1 F19A 65.3(8) . . ?
O1 Dy1 O2 176.5(2) . . ?
O1 Dy1 F20 94.43(19) . . ?
O1 Dy1 F21 89.5(2) . . ?
O1 Dy1 F22 85.8(2) . . ?
O1 Dy1 F23 89.5(2) . . ?
O1 Dy1 F19 95.1(5) . . ?
O1 Dy1 F19A 91.8(11) . . ?
F19 Dy1 F20 67.7(4) . . ?
F19 Dy1 F22 148.4(4) . . ?
F19A Dy1 F20 76.2(8) . . ?
F19A Dy1 F22 140.0(8) . . ?
C5 O2 Dy1 167.5(5) . . ?
C5A O2 Dy1 167.5(5) . . ?
O2 C5 C6 113.5(8) . . ?
O2 C5 C7 110.3(8) . . ?
O2 C5 C8 106.7(7) . . ?
C6 C5 C8 111.0(9) . . ?
C7 C5 C6 110.1(9) . . ?
C7 C5 C8 104.9(9) . . ?
F10 C6 C5 112.7(10) . . ?
F10 C6 F11 108.5(13) . . ?
F10 C6 F12 110.8(12) . . ?
F11 C6 C5 107.1(12) . . ?
F12 C6 C5 108.0(10) . . ?
F12 C6 F11 109.6(13) . . ?
F13 C7 C5 106.4(11) . . ?
F14 C7 C5 112.9(11) . . ?
F14 C7 F13 109.4(11) . . ?
F14 C7 F15 108.9(12) . . ?
F15 C7 C5 109.5(11) . . ?
F15 C7 F13 109.6(11) . . ?
F16 C8 C5 112.2(10) . . ?
F16 C8 F18 107.7(12) . . ?
F17 C8 C5 112.0(10) . . ?
F17 C8 F16 110.8(14) . . ?
F17 C8 F18 108.2(13) . . ?
F18 C8 C5 105.7(13) . . ?
C15 F20 Dy1 142.2(4) . . ?
C21 F21 Dy1 152.8(6) . . ?
C21A F21 Dy1 163.0(12) . . ?
C27 F22 Dy1 140.2(4) . . ?
C33 F23 Dy1 167.9(5) . . ?
C1 O1 Dy1 172.6(6) . . ?
O1 C1 C2 111.3(7) . . ?
O1 C1 C3 108.8(7) . . ?
O1 C1 C4 109.0(7) . . ?
C3 C1 C2 108.6(7) . . ?
C4 C1 C2 110.1(7) . . ?
C4 C1 C3 109.0(7) . . ?
F1 C2 F2 109.6(8) . . ?
F1 C2 F3 109.7(9) . . ?
F1 C2 C1 114.7(8) . . ?
F2 C2 C1 108.0(8) . . ?
F3 C2 F2 104.8(8) . . ?
F3 C2 C1 109.6(8) . . ?
F4 C3 F5 106.7(7) . . ?
F4 C3 C1 113.1(7) . . ?
F5 C3 C1 109.6(7) . . ?
F6 C3 F4 108.6(8) . . ?
F6 C3 F5 107.3(8) . . ?
F6 C3 C1 111.3(7) . . ?
F7 C4 F9 107.3(7) . . ?
F7 C4 C1 113.0(7) . . ?
F8 C4 F7 108.9(8) . . ?
F8 C4 F9 105.7(7) . . ?
F8 C4 C1 112.4(8) . . ?
F9 C4 C1 109.3(7) . . ?
C9 F19 Dy1 144.6(16) . . ?
F19 C9 C10 119.3(8) . . ?
F19 C9 C14 120.7(8) . . ?
C10 C9 C14 120.0 . . ?
C9 C10 H10 120.0 . . ?
C9 C10 C11 120.0 . . ?
C11 C10 H10 120.0 . . ?
C10 C11 H11 120.0 . . ?
C12 C11 C10 120.0 . . ?
C12 C11 H11 120.0 . . ?
C11 C12 H12 120.0 . . ?
C13 C12 C11 120.0 . . ?
C13 C12 H12 120.0 . . ?
C12 C13 H13 120.0 . . ?
C12 C13 C14 120.0 . . ?
C14 C13 H13 120.0 . . ?
C9 C14 H14 120.0 . . ?
C13 C14 C9 120.0 . . ?
C13 C14 H14 120.0 . . ?
F20 C15 C16 120.7(4) . . ?
F20 C15 C20 119.2(4) . . ?
C16 C15 C20 120.0 . . ?
C15 C16 H16 120.0 . . ?
C17 C16 C15 120.0 . . ?
C17 C16 H16 120.0 . . ?
C16 C17 H17 120.0 . . ?
C18 C17 C16 120.0 . . ?
C18 C17 H17 120.0 . . ?
C17 C18 H18 120.0 . . ?
C17 C18 C19 120.0 . . ?
C19 C18 H18 120.0 . . ?
C18 C19 H19 120.0 . . ?
C20 C19 C18 120.0 . . ?
C20 C19 H19 120.0 . . ?
C15 C20 H20 120.0 . . ?
C19 C20 C15 120.0 . . ?
C19 C20 H20 120.0 . . ?
F21 C21 C22 119.9(6) . . ?
F21 C21 C26 120.0(6) . . ?
C22 C21 C26 120.0 . . ?
C21 C22 H22 120.0 . . ?
C23 C22 C21 120.0 . . ?
C23 C22 H22 120.0 . . ?
C22 C23 H23 120.0 . . ?
C22 C23 C24 120.0 . . ?
C24 C23 H23 120.0 . . ?
C23 C24 H24 120.0 . . ?
C23 C24 C25 120.0 . . ?
C25 C24 H24 120.0 . . ?
C24 C25 H25 120.0 . . ?
C26 C25 C24 120.0 . . ?
C26 C25 H25 120.0 . . ?
C21 C26 H26 120.0 . . ?
C25 C26 C21 120.0 . . ?
C25 C26 H26 120.0 . . ?
F22 C27 C28 120.4(4) . . ?
F22 C27 C32 119.6(4) . . ?
C28 C27 C32 120.0 . . ?
C27 C28 H28 120.0 . . ?
C29 C28 C27 120.0 . . ?
C29 C28 H28 120.0 . . ?
C28 C29 H29 120.0 . . ?
C28 C29 C30 120.0 . . ?
C30 C29 H29 120.0 . . ?
C29 C30 H30 120.0 . . ?
C29 C30 C31 120.0 . . ?
C31 C30 H30 120.0 . . ?
C30 C31 H31 120.0 . . ?
C30 C31 C32 120.0 . . ?
C32 C31 H31 120.0 . . ?
C27 C32 H32 120.0 . . ?
C31 C32 C27 120.0 . . ?
C31 C32 H32 120.0 . . ?
F23 C33 C34 120.0(5) . . ?
F23 C33 C38 119.9(5) . . ?
C34 C33 C38 120.0 . . ?
C33 C34 H34 120.0 . . ?
C33 C34 C35 120.0 . . ?
C35 C34 H34 120.0 . . ?
C34 C35 H35 120.0 . . ?
C34 C35 C36 120.0 . . ?
C36 C35 H35 120.0 . . ?
C35 C36 H36 120.0 . . ?
C37 C36 C35 120.0 . . ?
C37 C36 H36 120.0 . . ?
C36 C37 H37 120.0 . . ?
C38 C37 C36 120.0 . . ?
C38 C37 H37 120.0 . . ?
C33 C38 H38 120.0 . . ?
C37 C38 C33 120.0 . . ?
C37 C38 H38 120.0 . . ?
O3_1 Al1 F24 108.8(2) . . ?
O3_1 Al1 O3_3 112.4(3) . . ?
O3_2 Al1 F24 106.7(2) . . ?
O3_2 Al1 O3_1 111.8(3) . . ?
O3_2 Al1 O3_3 115.6(3) . . ?
O3_3 Al1 F24 100.5(2) . . ?
Al1 F24 Al1 180.0 3_665 . ?
O3_4 Al2 F25 105.6(6) . . ?
O3_4 Al2 O3_5 112.2(6) . . ?
O3_4 Al2 O3_6 112.7(8) . . ?
O3_5 Al2 F25 103.0(4) . . ?
O3_6 Al2 F25 103.4(6) . . ?
O3_6 Al2 O3_5 118.2(7) . . ?
O3_7 Al2 F25 102.1(12) . . ?
O3_8 Al2 F25 101.8(12) . . ?
O3_8 Al2 O3_7 118.2(18) . . ?
O3_9 Al2 F25 110.5(9) . . ?
O3_9 Al2 O3_7 108.1(16) . . ?
O3_9 Al2 O3_8 115.0(14) . . ?
Al2 F25 Al2 180.0 . 3_565 ?
C9A F19A Dy1 151(3) . . ?
F19A C9A C10A 123.1(17) . . ?
F19A C9A C14A 116.6(17) . . ?
C10A C9A C14A 120.0 . . ?
C9A C10A H10A 120.0 . . ?
C9A C10A C11A 120.0 . . ?
C11A C10A H10A 120.0 . . ?
C10A C11A H11A 120.0 . . ?
C12A C11A C10A 120.0 . . ?
C12A C11A H11A 120.0 . . ?
C11A C12A H12A 120.0 . . ?
C13A C12A C11A 120.0 . . ?
C13A C12A H12A 120.0 . . ?
C12A C13A H13A 120.0 . . ?
C12A C13A C14A 120.0 . . ?
C14A C13A H13A 120.0 . . ?
C9A C14A H14A 120.0 . . ?
C13A C14A C9A 120.0 . . ?
C13A C14A H14A 120.0 . . ?
F21 C21A C22A 117.9(15) . . ?
F21 C21A C26A 122.1(15) . . ?
C22A C21A C26A 120.0 . . ?
C21A C22A H22A 120.0 . . ?
C23A C22A C21A 120.0 . . ?
C23A C22A H22A 120.0 . . ?
C22A C23A H23A 120.0 . . ?
C24A C23A C22A 120.0 . . ?
C24A C23A H23A 120.0 . . ?
C23A C24A H24A 120.0 . . ?
C25A C24A C23A 120.0 . . ?
C25A C24A H24A 120.0 . . ?
C24A C25A H25A 120.0 . . ?
C24A C25A C26A 120.0 . . ?
C26A C25A H25A 120.0 . . ?
C21A C26A H26A 120.0 . . ?
C25A C26A C21A 120.0 . . ?
C25A C26A H26A 120.0 . . ?
O2 C5A C6A 99.9(10) . . ?
O2 C5A C7A 116.3(12) . . ?
O2 C5A C8A 117.4(11) . . ?
C7A C5A C6A 103.2(13) . . ?
C7A C5A C8A 113.2(14) . . ?
C8A C5A C6A 103.6(13) . . ?
F10A C6A C5A 115.2(17) . . ?
F10A C6A F11A 108(2) . . ?
F10A C6A F12A 101(2) . . ?
F11A C6A C5A 106.2(19) . . ?
F12A C6A C5A 113.5(16) . . ?
F12A C6A F11A 112(2) . . ?
F13A C7A C5A 108.8(18) . . ?
F13A C7A F15A 105(2) . . ?
F14A C7A C5A 114.4(19) . . ?
F14A C7A F13A 117(2) . . ?
F14A C7A F15A 103(2) . . ?
F15A C7A C5A 107.0(19) . . ?
F16A C8A C5A 105.6(17) . . ?
F16A C8A F18A 110(2) . . ?
F17A C8A C5A 113.9(18) . . ?
F17A C8A F16A 112(3) . . ?
F17A C8A F18A 104(2) . . ?
F18A C8A C5A 111.6(19) . . ?
C39_1 O3_1 Al1 149.5(5) . . ?
O3_1 C39_1 C40_1 111.1(6) . . ?
O3_1 C39_1 C41_1 107.6(6) . . ?
O3_1 C39_1 C42_1 110.0(6) . . ?
C41_1 C39_1 C40_1 111.1(6) . . ?
C41_1 C39_1 C42_1 109.0(6) . . ?
C42_1 C39_1 C40_1 108.0(6) . . ?
F24_1 C40_1 C39_1 107.8(6) . . ?
F25_1 C40_1 C39_1 111.5(6) . . ?
F25_1 C40_1 F24_1 108.9(7) . . ?
F26_1 C40_1 C39_1 111.2(7) . . ?
F26_1 C40_1 F24_1 108.1(7) . . ?
F26_1 C40_1 F25_1 109.2(7) . . ?
F27_1 C41_1 C39_1 110.5(7) . . ?
F27_1 C41_1 F28_1 108.1(7) . . ?
F27_1 C41_1 F29_1 108.0(7) . . ?
F28_1 C41_1 C39_1 111.2(7) . . ?
F29_1 C41_1 C39_1 111.7(7) . . ?
F29_1 C41_1 F28_1 107.2(7) . . ?
F30_1 C42_1 C39_1 111.6(7) . . ?
F30_1 C42_1 F31_1 105.2(7) . . ?
F31_1 C42_1 C39_1 111.3(6) . . ?
F32_1 C42_1 C39_1 112.5(7) . . ?
F32_1 C42_1 F30_1 108.7(7) . . ?
F32_1 C42_1 F31_1 107.2(7) . . ?
C39_2 O3_2 Al1 152.4(5) . . ?
O3_2 C39_2 C40_2 108.7(5) . . ?
O3_2 C39_2 C41_2 108.9(6) . . ?
O3_2 C39_2 C42_2 110.6(6) . . ?
C41_2 C39_2 C40_2 109.9(6) . . ?
C42_2 C39_2 C40_2 108.6(6) . . ?
C42_2 C39_2 C41_2 110.1(6) . . ?
F24_2 C40_2 C39_2 110.5(6) . . ?
F25_2 C40_2 C39_2 111.3(6) . . ?
F25_2 C40_2 F24_2 107.2(6) . . ?
F25_2 C40_2 F26_2 108.4(7) . . ?
F26_2 C40_2 C39_2 112.3(6) . . ?
F26_2 C40_2 F24_2 106.8(6) . . ?
F27_2 C41_2 C39_2 113.3(6) . . ?
F27_2 C41_2 F28_2 106.8(6) . . ?
F28_2 C41_2 C39_2 110.9(6) . . ?
F29_2 C41_2 C39_2 112.4(6) . . ?
F29_2 C41_2 F27_2 106.7(6) . . ?
F29_2 C41_2 F28_2 106.4(7) . . ?
F30_2 C42_2 C39_2 110.8(6) . . ?
F30_2 C42_2 F31_2 106.9(7) . . ?
F30_2 C42_2 F32_2 107.9(7) . . ?
F31_2 C42_2 C39_2 110.9(6) . . ?
F31_2 C42_2 F32_2 107.2(6) . . ?
F32_2 C42_2 C39_2 112.9(6) . . ?
C39_3 O3_3 Al1 147.9(5) . . ?
O3_3 C39_3 C40_3 110.4(6) . . ?
O3_3 C39_3 C41_3 108.1(6) . . ?
O3_3 C39_3 C42_3 111.2(6) . . ?
C41_3 C39_3 C40_3 110.7(6) . . ?
C41_3 C39_3 C42_3 108.0(6) . . ?
C42_3 C39_3 C40_3 108.5(7) . . ?
F24_3 C40_3 C39_3 110.7(7) . . ?
F24_3 C40_3 F25_3 106.2(8) . . ?
F24_3 C40_3 F26_3 110.3(8) . . ?
F25_3 C40_3 C39_3 109.5(7) . . ?
F26_3 C40_3 C39_3 113.5(7) . . ?
F26_3 C40_3 F25_3 106.3(8) . . ?
F27_3 C41_3 C39_3 110.0(7) . . ?
F28_3 C41_3 C39_3 113.0(7) . . ?
F28_3 C41_3 F27_3 105.7(8) . . ?
F28_3 C41_3 F29_3 108.1(7) . . ?
F29_3 C41_3 C39_3 113.4(7) . . ?
F29_3 C41_3 F27_3 106.1(7) . . ?
F30_3 C42_3 C39_3 111.2(7) . . ?
F31_3 C42_3 C39_3 112.6(7) . . ?
F31_3 C42_3 F30_3 104.1(9) . . ?
F31_3 C42_3 F32_3 110.2(8) . . ?
F32_3 C42_3 C39_3 114.8(7) . . ?
F32_3 C42_3 F30_3 103.0(7) . . ?
C39_4 O3_4 Al2 149.5(11) . . ?
O3_4 C39_4 C40_4 109.0(9) . . ?
O3_4 C39_4 C41_4 109.0(10) . . ?
O3_4 C39_4 C42_4 107.4(9) . . ?
C40_4 C39_4 C42_4 110.1(9) . . ?
C41_4 C39_4 C40_4 112.2(9) . . ?
C41_4 C39_4 C42_4 109.1(9) . . ?
F24_4 C40_4 C39_4 102.6(10) . . ?
F25_4 C40_4 C39_4 110.4(10) . . ?
F25_4 C40_4 F24_4 113.3(13) . . ?
F26_4 C40_4 C39_4 116.2(11) . . ?
F26_4 C40_4 F24_4 104.1(12) . . ?
F26_4 C40_4 F25_4 110.0(11) . . ?
F27_4 C41_4 C39_4 112.1(10) . . ?
F27_4 C41_4 F29_4 106.5(11) . . ?
F28_4 C41_4 C39_4 109.0(10) . . ?
F28_4 C41_4 F27_4 108.0(12) . . ?
F28_4 C41_4 F29_4 112.3(13) . . ?
F29_4 C41_4 C39_4 109.0(9) . . ?
F30_4 C42_4 C39_4 108.3(11) . . ?
F30_4 C42_4 F31_4 114.8(14) . . ?
F30_4 C42_4 F32_4 109.8(13) . . ?
F31_4 C42_4 C39_4 104.4(10) . . ?
F32_4 C42_4 C39_4 110.1(11) . . ?
F32_4 C42_4 F31_4 109.2(12) . . ?
C39_5 O3_5 Al2 148.9(8) . . ?
O3_5 C39_5 C40_5 108.2(8) . . ?
O3_5 C39_5 C41_5 110.9(9) . . ?
O3_5 C39_5 C42_5 109.0(8) . . ?
C40_5 C39_5 C42_5 108.2(8) . . ?
C41_5 C39_5 C40_5 110.7(9) . . ?
C41_5 C39_5 C42_5 109.8(8) . . ?
F24_5 C40_5 C39_5 106.7(9) . . ?
F25_5 C40_5 C39_5 110.9(9) . . ?
F25_5 C40_5 F24_5 109.2(10) . . ?
F26_5 C40_5 C39_5 112.4(9) . . ?
F26_5 C40_5 F24_5 109.7(10) . . ?
F26_5 C40_5 F25_5 108.1(10) . . ?
F27_5 C41_5 C39_5 107.4(10) . . ?
F28_5 C41_5 C39_5 109.4(11) . . ?
F28_5 C41_5 F27_5 108.4(11) . . ?
F29_5 C41_5 C39_5 113.5(11) . . ?
F29_5 C41_5 F27_5 109.5(12) . . ?
F29_5 C41_5 F28_5 108.4(12) . . ?
F30_5 C42_5 C39_5 112.2(8) . . ?
F30_5 C42_5 F31_5 109.9(10) . . ?
F30_5 C42_5 F32_5 107.1(9) . . ?
F31_5 C42_5 C39_5 111.9(9) . . ?
F31_5 C42_5 F32_5 102.8(9) . . ?
F32_5 C42_5 C39_5 112.5(9) . . ?
C39_6 O3_6 Al2 152.1(12) . . ?
O3_6 C39_6 C40_6 109.9(10) . . ?
O3_6 C39_6 C41_6 113.1(10) . . ?
O3_6 C39_6 C42_6 107.2(9) . . ?
C41_6 C39_6 C40_6 108.4(9) . . ?
C41_6 C39_6 C42_6 108.4(8) . . ?
C42_6 C39_6 C40_6 109.8(9) . . ?
F24_6 C40_6 C39_6 107.2(10) . . ?
F24_6 C40_6 F25_6 109.9(13) . . ?
F24_6 C40_6 F26_6 113.5(13) . . ?
F25_6 C40_6 C39_6 109.2(11) . . ?
F26_6 C40_6 C39_6 106.8(11) . . ?
F26_6 C40_6 F25_6 110.1(13) . . ?
F27_6 C41_6 C39_6 111.4(11) . . ?
F27_6 C41_6 F28_6 106.0(11) . . ?
F28_6 C41_6 C39_6 109.1(9) . . ?
F29_6 C41_6 C39_6 113.9(10) . . ?
F29_6 C41_6 F27_6 106.5(11) . . ?
F29_6 C41_6 F28_6 109.6(10) . . ?
F30_6 C42_6 C39_6 112.4(10) . . ?
F30_6 C42_6 F31_6 106.9(11) . . ?
F30_6 C42_6 F32_6 104.6(11) . . ?
F31_6 C42_6 C39_6 111.5(10) . . ?
F31_6 C42_6 F32_6 106.7(12) . . ?
F32_6 C42_6 C39_6 114.2(11) . . ?
C39_7 O3_7 Al2 151(2) . . ?
O3_7 C39_7 C40_7 108.1(17) . . ?
O3_7 C39_7 C41_7 110.7(17) . . ?
O3_7 C39_7 C42_7 110.5(16) . . ?
C41_7 C39_7 C40_7 112.0(13) . . ?
C41_7 C39_7 C42_7 108.5(13) . . ?
C42_7 C39_7 C40_7 107.0(12) . . ?
F24_7 C40_7 C39_7 107.2(16) . . ?
F25_7 C40_7 C39_7 105.9(15) . . ?
F25_7 C40_7 F24_7 113.3(19) . . ?
F26_7 C40_7 C39_7 117.2(16) . . ?
F26_7 C40_7 F24_7 103.9(18) . . ?
F26_7 C40_7 F25_7 110(2) . . ?
F27_7 C41_7 C39_7 105.8(15) . . ?
F27_7 C41_7 F28_7 112.0(19) . . ?
F28_7 C41_7 C39_7 115.0(17) . . ?
F29_7 C41_7 C39_7 111.9(18) . . ?
F29_7 C41_7 F27_7 109.7(19) . . ?
F29_7 C41_7 F28_7 102.5(18) . . ?
F30_7 C42_7 C39_7 107.5(15) . . ?
F30_7 C42_7 F31_7 110.9(19) . . ?
F30_7 C42_7 F32_7 110.0(19) . . ?
F31_7 C42_7 C39_7 112.6(16) . . ?
F31_7 C42_7 F32_7 107.2(19) . . ?
F32_7 C42_7 C39_7 108.6(17) . . ?
C39_8 O3_8 Al2 154(2) . . ?
O3_8 C39_8 C40_8 108.9(16) . . ?
O3_8 C39_8 C41_8 110.3(16) . . ?
O3_8 C39_8 C42_8 110.6(16) . . ?
C41_8 C39_8 C40_8 112.4(13) . . ?
C41_8 C39_8 C42_8 109.0(12) . . ?
C42_8 C39_8 C40_8 105.5(12) . . ?
F24_8 C40_8 C39_8 111.2(16) . . ?
F24_8 C40_8 F26_8 112.7(18) . . ?
F25_8 C40_8 C39_8 118.4(16) . . ?
F25_8 C40_8 F24_8 102.5(18) . . ?
F25_8 C40_8 F26_8 104.0(17) . . ?
F26_8 C40_8 C39_8 107.9(14) . . ?
F27_8 C41_8 C39_8 114.3(14) . . ?
F27_8 C41_8 F28_8 106.3(15) . . ?
F28_8 C41_8 C39_8 114.7(13) . . ?
F29_8 C41_8 C39_8 114.4(16) . . ?
F29_8 C41_8 F27_8 103.8(16) . . ?
F29_8 C41_8 F28_8 102.0(16) . . ?
F30_8 C42_8 C39_8 113.5(16) . . ?
F30_8 C42_8 F31_8 104.6(18) . . ?
F30_8 C42_8 F32_8 110.5(19) . . ?
F31_8 C42_8 C39_8 113.5(17) . . ?
F31_8 C42_8 F32_8 103.8(17) . . ?
F32_8 C42_8 C39_8 110.4(16) . . ?
C39_9 O3_9 Al2 148.4(19) . . ?
O3_9 C39_9 C40_9 106.2(14) . . ?
O3_9 C39_9 C41_9 109.3(15) . . ?
O3_9 C39_9 C42_9 109.4(13) . . ?
C41_9 C39_9 C40_9 121.5(13) . . ?
C41_9 C39_9 C42_9 104.5(12) . . ?
C42_9 C39_9 C40_9 105.6(12) . . ?
F24_9 C40_9 C39_9 109.6(14) . . ?
F25_9 C40_9 C39_9 104.8(14) . . ?
F25_9 C40_9 F24_9 116.8(18) . . ?
F26_9 C40_9 C39_9 112.6(16) . . ?
F26_9 C40_9 F24_9 101.0(16) . . ?
F26_9 C40_9 F25_9 112.2(19) . . ?
F27_9 C41_9 C39_9 107.6(16) . . ?
F27_9 C41_9 F28_9 108.6(19) . . ?
F27_9 C41_9 F29_9 108.2(16) . . ?
F28_9 C41_9 C39_9 107.9(17) . . ?
F29_9 C41_9 C39_9 116.6(16) . . ?
F29_9 C41_9 F28_9 107.7(17) . . ?
F30_9 C42_9 C39_9 107.7(14) . . ?
F30_9 C42_9 F32_9 107.5(16) . . ?
F31_9 C42_9 C39_9 111.7(14) . . ?
F31_9 C42_9 F30_9 111.3(17) . . ?
F31_9 C42_9 F32_9 108.0(16) . . ?
F32_9 C42_9 C39_9 110.6(14) . . ?

loop_
_geom_bond_atom_site_label_1
_geom_bond_atom_site_label_2
_geom_bond_distance
_geom_bond_site_symmetry_2
_geom_bond_publ_flag
Dy1 O2 2.089(5) . ?
Dy1 F20 2.369(4) . ?
Dy1 F21 2.351(4) . ?
Dy1 F22 2.368(4) . ?
Dy1 F23 2.336(4) . ?
Dy1 O1 2.080(5) . ?
Dy1 F19 2.364(8) . ?
Dy1 F19A 2.354(14) . ?
F1 C2 1.282(10) . ?
F2 C2 1.353(10) . ?
F3 C2 1.344(11) . ?
F4 C3 1.318(9) . ?
F5 C3 1.348(10) . ?
F6 C3 1.316(11) . ?
F7 C4 1.335(10) . ?
F8 C4 1.311(11) . ?
F9 C4 1.354(10) . ?
O2 C5 1.340(8) . ?
O2 C5A 1.340(8) . ?
C5 C6 1.551(15) . ?
C5 C7 1.535(13) . ?
C5 C8 1.579(15) . ?
C6 F10 1.307(14) . ?
C6 F11 1.392(15) . ?
C6 F12 1.349(16) . ?
C7 F13 1.370(12) . ?
C7 F14 1.328(13) . ?
C7 F15 1.341(13) . ?
C8 F16 1.353(15) . ?
C8 F17 1.315(16) . ?
C8 F18 1.40(2) . ?
F20 C15 1.330(6) . ?
F21 C21 1.380(7) . ?
F21 C21A 1.367(13) . ?
F22 C27 1.343(6) . ?
F23 C33 1.320(6) . ?
O1 C1 1.356(9) . ?
C1 C2 1.557(13) . ?
C1 C3 1.548(11) . ?
C1 C4 1.536(12) . ?
F19 C9 1.360(9) . ?
C9 C10 1.3900 . ?
C9 C14 1.3900 . ?
C10 H10 0.9500 . ?
C10 C11 1.3900 . ?
C11 H11 0.9500 . ?
C11 C12 1.3900 . ?
C12 H12 0.9500 . ?
C12 C13 1.3900 . ?
C13 H13 0.9500 . ?
C13 C14 1.3900 . ?
C14 H14 0.9500 . ?
C15 C16 1.3900 . ?
C15 C20 1.3900 . ?
C16 H16 0.9500 . ?
C16 C17 1.3900 . ?
C17 H17 0.9500 . ?
C17 C18 1.3900 . ?
C18 H18 0.9500 . ?
C18 C19 1.3900 . ?
C19 H19 0.9500 . ?
C19 C20 1.3900 . ?
C20 H20 0.9500 . ?
C21 C22 1.3900 . ?
C21 C26 1.3900 . ?
C22 H22 0.9500 . ?
C22 C23 1.3900 . ?
C23 H23 0.9500 . ?
C23 C24 1.3900 . ?
C24 H24 0.9500 . ?
C24 C25 1.3900 . ?
C25 H25 0.9500 . ?
C25 C26 1.3900 . ?
C26 H26 0.9500 . ?
C27 C28 1.3900 . ?
C27 C32 1.3900 . ?
C28 H28 0.9500 . ?
C28 C29 1.3900 . ?
C29 H29 0.9500 . ?
C29 C30 1.3900 . ?
C30 H30 0.9500 . ?
C30 C31 1.3900 . ?
C31 H31 0.9500 . ?
C31 C32 1.3900 . ?
C32 H32 0.9500 . ?
C33 C34 1.3900 . ?
C33 C38 1.3900 . ?
C34 H34 0.9500 . ?
C34 C35 1.3900 . ?
C35 H35 0.9500 . ?
C35 C36 1.3900 . ?
C36 H36 0.9500 . ?
C36 C37 1.3900 . ?
C37 H37 0.9500 . ?
C37 C38 1.3900 . ?
C38 H38 0.9500 . ?
Al1 F24 1.768(2) . ?
Al1 O3_1 1.699(6) . ?
Al1 O3_2 1.685(5) . ?
Al1 O3_3 1.703(5) . ?
Al2 F25 1.770(2) . ?
Al2 O3_4 1.672(8) . ?
Al2 O3_5 1.701(7) . ?
Al2 O3_6 1.699(8) . ?
Al2 O3_7 1.706(13) . ?
Al2 O3_8 1.693(13) . ?
Al2 O3_9 1.679(12) . ?
F19A C9A 1.358(14) . ?
C9A C10A 1.3900 . ?
C9A C14A 1.3900 . ?
C10A H10A 0.9500 . ?
C10A C11A 1.3900 . ?
C11A H11A 0.9500 . ?
C11A C12A 1.3900 . ?
C12A H12A 0.9500 . ?
C12A C13A 1.3900 . ?
C13A H13A 0.9500 . ?
C13A C14A 1.3900 . ?
C14A H14A 0.9500 . ?
C21A C22A 1.3900 . ?
C21A C26A 1.3900 . ?
C22A H22A 0.9500 . ?
C22A C23A 1.3900 . ?
C23A H23A 0.9500 . ?
C23A C24A 1.3900 . ?
C24A H24A 0.9500 . ?
C24A C25A 1.3900 . ?
C25A H25A 0.9500 . ?
C25A C26A 1.3900 . ?
C26A H26A 0.9500 . ?
C5A C6A 1.602(19) . ?
C5A C7A 1.533(18) . ?
C5A C8A 1.559(19) . ?
C6A F10A 1.32(2) . ?
C6A F11A 1.39(2) . ?
C6A F12A 1.33(2) . ?
C7A F13A 1.365(17) . ?
C7A F14A 1.330(18) . ?
C7A F15A 1.368(18) . ?
C8A F16A 1.35(2) . ?
C8A F17A 1.32(2) . ?
C8A F18A 1.37(3) . ?
O3_1 C39_1 1.356(8) . ?
C39_1 C40_1 1.566(10) . ?
C39_1 C41_1 1.545(10) . ?
C39_1 C42_1 1.549(9) . ?
C40_1 F24_1 1.339(9) . ?
C40_1 F25_1 1.324(9) . ?
C40_1 F26_1 1.315(9) . ?
C41_1 F27_1 1.321(9) . ?
C41_1 F28_1 1.344(9) . ?
C41_1 F29_1 1.322(9) . ?
C42_1 F30_1 1.325(9) . ?
C42_1 F31_1 1.337(9) . ?
C42_1 F32_1 1.324(8) . ?
O3_2 C39_2 1.350(7) . ?
C39_2 C40_2 1.543(9) . ?
C39_2 C41_2 1.534(9) . ?
C39_2 C42_2 1.525(9) . ?
C40_2 F24_2 1.339(9) . ?
C40_2 F25_2 1.319(8) . ?
C40_2 F26_2 1.338(8) . ?
C41_2 F27_2 1.335(8) . ?
C41_2 F28_2 1.349(8) . ?
C41_2 F29_2 1.322(8) . ?
C42_2 F30_2 1.334(9) . ?
C42_2 F31_2 1.339(9) . ?
C42_2 F32_2 1.343(9) . ?
O3_3 C39_3 1.345(8) . ?
C39_3 C40_3 1.551(10) . ?
C39_3 C41_3 1.531(9) . ?
C39_3 C42_3 1.547(10) . ?
C40_3 F24_3 1.293(9) . ?
C40_3 F25_3 1.317(9) . ?
C40_3 F26_3 1.309(8) . ?
C41_3 F27_3 1.326(10) . ?
C41_3 F28_3 1.310(9) . ?
C41_3 F29_3 1.319(9) . ?
C42_3 F30_3 1.339(10) . ?
C42_3 F31_3 1.298(9) . ?
C42_3 F32_3 1.301(9) . ?
O3_4 C39_4 1.357(10) . ?
C39_4 C40_4 1.550(12) . ?
C39_4 C41_4 1.526(12) . ?
C39_4 C42_4 1.559(12) . ?
C40_4 F24_4 1.395(13) . ?
C40_4 F25_4 1.316(12) . ?
C40_4 F26_4 1.311(12) . ?
C41_4 F27_4 1.342(11) . ?
C41_4 F28_4 1.337(13) . ?
C41_4 F29_4 1.365(12) . ?
C42_4 F30_4 1.321(14) . ?
C42_4 F31_4 1.358(13) . ?
C42_4 F32_4 1.340(12) . ?
O3_5 C39_5 1.366(10) . ?
C39_5 C40_5 1.556(11) . ?
C39_5 C41_5 1.535(11) . ?
C39_5 C42_5 1.567(11) . ?
C40_5 F24_5 1.380(12) . ?
C40_5 F25_5 1.314(12) . ?
C40_5 F26_5 1.309(11) . ?
C41_5 F27_5 1.369(12) . ?
C41_5 F28_5 1.331(12) . ?
C41_5 F29_5 1.323(11) . ?
C42_5 F30_5 1.312(11) . ?
C42_5 F31_5 1.320(11) . ?
C42_5 F32_5 1.362(11) . ?
O3_6 C39_6 1.325(10) . ?
C39_6 C40_6 1.572(12) . ?
C39_6 C41_6 1.528(11) . ?
C39_6 C42_6 1.549(12) . ?
C40_6 F24_6 1.326(13) . ?
C40_6 F25_6 1.332(13) . ?
C40_6 F26_6 1.329(12) . ?
C41_6 F27_6 1.335(12) . ?
C41_6 F28_6 1.398(12) . ?
C41_6 F29_6 1.289(11) . ?
C42_6 F30_6 1.307(12) . ?
C42_6 F31_6 1.318(12) . ?
C42_6 F32_6 1.346(12) . ?
O3_7 C39_7 1.345(13) . ?
C39_7 C40_7 1.565(14) . ?
C39_7 C41_7 1.529(14) . ?
C39_7 C42_7 1.553(14) . ?
C40_7 F24_7 1.346(15) . ?
C40_7 F25_7 1.324(15) . ?
C40_7 F26_7 1.309(15) . ?
C41_7 F27_7 1.345(15) . ?
C41_7 F28_7 1.353(14) . ?
C41_7 F29_7 1.336(15) . ?
C42_7 F30_7 1.313(15) . ?
C42_7 F31_7 1.315(15) . ?
C42_7 F32_7 1.351(15) . ?
O3_8 C39_8 1.354(13) . ?
C39_8 C40_8 1.563(14) . ?
C39_8 C41_8 1.532(13) . ?
C39_8 C42_8 1.552(14) . ?
C40_8 F24_8 1.322(15) . ?
C40_8 F25_8 1.301(15) . ?
C40_8 F26_8 1.342(14) . ?
C41_8 F27_8 1.338(14) . ?
C41_8 F28_8 1.360(14) . ?
C41_8 F29_8 1.336(15) . ?
C42_8 F30_8 1.299(15) . ?
C42_8 F31_8 1.337(15) . ?
C42_8 F32_8 1.350(14) . ?
O3_9 C39_9 1.351(13) . ?
C39_9 C40_9 1.560(14) . ?
C39_9 C41_9 1.529(13) . ?
C39_9 C42_9 1.559(14) . ?
C40_9 F24_9 1.350(15) . ?
C40_9 F25_9 1.339(15) . ?
C40_9 F26_9 1.319(15) . ?
C41_9 F27_9 1.334(14) . ?
C41_9 F28_9 1.354(14) . ?
C41_9 F29_9 1.335(14) . ?
C42_9 F30_9 1.333(15) . ?
C42_9 F31_9 1.309(14) . ?
C42_9 F32_9 1.341(15) . ?

loop_
_geom_torsion_atom_site_label_1
_geom_torsion_atom_site_label_2
_geom_torsion_atom_site_label_3
_geom_torsion_atom_site_label_4
_geom_torsion
_geom_torsion_site_symmetry_1
_geom_torsion_site_symmetry_2
_geom_torsion_site_symmetry_3
_geom_torsion_site_symmetry_4
_geom_torsion_publ_flag
Dy1 O2 C5 C6 -80(2) . . . . ?
Dy1 O2 C5 C7 156(2) . . . . ?
Dy1 O2 C5 C8 43(3) . . . . ?
Dy1 O2 C5A C6A -96(2) . . . . ?
Dy1 O2 C5A C7A 154(2) . . . . ?
Dy1 O2 C5A C8A 15(3) . . . . ?
Dy1 F20 C15 C16 82.0(7) . . . . ?
Dy1 F20 C15 C20 -94.9(7) . . . . ?
Dy1 F21 C21 C22 55.0(14) . . . . ?
Dy1 F21 C21 C26 -128.2(9) . . . . ?
Dy1 F21 C21A C22A 112(3) . . . . ?
Dy1 F21 C21A C26A -67(4) . . . . ?
Dy1 F22 C27 C28 85.8(7) . . . . ?
Dy1 F22 C27 C32 -91.8(6) . . . . ?
Dy1 F23 C33 C34 -33(3) . . . . ?
Dy1 F23 C33 C38 144(2) . . . . ?
Dy1 F19 C9 C10 -73(2) . . . . ?
Dy1 F19 C9 C14 109.3(15) . . . . ?
Dy1 F19A C9A C10A -96(4) . . . . ?
Dy1 F19A C9A C14A 78(6) . . . . ?
O2 C5 C6 F10 161.5(10) . . . . ?
O2 C5 C6 F11 42.3(14) . . . . ?
O2 C5 C6 F12 -75.7(11) . . . . ?
O2 C5 C7 F13 -61.2(11) . . . . ?
O2 C5 C7 F14 178.8(10) . . . . ?
O2 C5 C7 F15 57.2(13) . . . . ?
O2 C5 C8 F16 164.4(12) . . . . ?
O2 C5 C8 F17 39.1(14) . . . . ?
O2 C5 C8 F18 -78.5(12) . . . . ?
O2 C5A C6A F10A -162(2) . . . . ?
O2 C5A C6A F11A 78(2) . . . . ?
O2 C5A C6A F12A -45.5(19) . . . . ?
O2 C5A C7A F13A -70(2) . . . . ?
O2 C5A C7A F14A 157.5(19) . . . . ?
O2 C5A C7A F15A 44(2) . . . . ?
O2 C5A C8A F16A 91(2) . . . . ?
O2 C5A C8A F17A -32(3) . . . . ?
O2 C5A C8A F18A -149.6(16) . . . . ?
C6 C5 C7 F13 172.8(10) . . . . ?
C6 C5 C7 F14 52.8(14) . . . . ?
C6 C5 C7 F15 -68.8(13) . . . . ?
C6 C5 C8 F16 -71.5(16) . . . . ?
C6 C5 C8 F17 163.2(11) . . . . ?
C6 C5 C8 F18 45.6(13) . . . . ?
C7 C5 C6 F10 -74.3(14) . . . . ?
C7 C5 C6 F11 166.5(12) . . . . ?
C7 C5 C6 F12 48.5(13) . . . . ?
C7 C5 C8 F16 47.5(15) . . . . ?
C7 C5 C8 F17 -77.8(13) . . . . ?
C7 C5 C8 F18 164.5(11) . . . . ?
C8 C5 C6 F10 41.4(15) . . . . ?
C8 C5 C6 F11 -77.8(14) . . . . ?
C8 C5 C6 F12 164.2(10) . . . . ?
C8 C5 C7 F13 53.2(12) . . . . ?
C8 C5 C7 F14 -66.7(13) . . . . ?
C8 C5 C7 F15 171.7(12) . . . . ?
F20 C15 C16 C17 -176.9(6) . . . . ?
F20 C15 C20 C19 176.9(6) . . . . ?
F21 C21 C22 C23 176.8(10) . . . . ?
F21 C21 C26 C25 -176.8(10) . . . . ?
F21 C21A C22A C23A -179(2) . . . . ?
F21 C21A C26A C25A 179(2) . . . . ?
F22 C27 C28 C29 -177.6(6) . . . . ?
F22 C27 C32 C31 177.6(6) . . . . ?
F23 C33 C34 C35 177.3(7) . . . . ?
F23 C33 C38 C37 -177.3(7) . . . . ?
O1 C1 C2 F1 166.7(8) . . . . ?
O1 C1 C2 F2 44.2(10) . . . . ?
O1 C1 C2 F3 -69.4(9) . . . . ?
O1 C1 C3 F4 166.4(7) . . . . ?
O1 C1 C3 F5 47.5(10) . . . . ?
O1 C1 C3 F6 -71.1(9) . . . . ?
O1 C1 C4 F7 168.1(7) . . . . ?
O1 C1 C4 F8 44.4(9) . . . . ?
O1 C1 C4 F9 -72.6(9) . . . . ?
C2 C1 C3 F4 45.1(10) . . . . ?
C2 C1 C3 F5 -73.8(9) . . . . ?
C2 C1 C3 F6 167.6(7) . . . . ?
C2 C1 C4 F7 -69.5(10) . . . . ?
C2 C1 C4 F8 166.8(7) . . . . ?
C2 C1 C4 F9 49.8(9) . . . . ?
C3 C1 C2 F1 -73.5(10) . . . . ?
C3 C1 C2 F2 163.9(8) . . . . ?
C3 C1 C2 F3 50.3(9) . . . . ?
C3 C1 C4 F7 49.5(10) . . . . ?
C3 C1 C4 F8 -74.2(9) . . . . ?
C3 C1 C4 F9 168.8(7) . . . . ?
C4 C1 C2 F1 45.7(10) . . . . ?
C4 C1 C2 F2 -76.8(9) . . . . ?
C4 C1 C2 F3 169.6(7) . . . . ?
C4 C1 C3 F4 -74.9(10) . . . . ?
C4 C1 C3 F5 166.2(8) . . . . ?
C4 C1 C3 F6 47.7(10) . . . . ?
F19 C9 C10 C11 -178.1(19) . . . . ?
F19 C9 C14 C13 178.1(19) . . . . ?
C9 C10 C11 C12 0.0 . . . . ?
C10 C9 C14 C13 0.0 . . . . ?
C10 C11 C12 C13 0.0 . . . . ?
C11 C12 C13 C14 0.0 . . . . ?
C12 C13 C14 C9 0.0 . . . . ?
C14 C9 C10 C11 0.0 . . . . ?
C15 C16 C17 C18 0.0 . . . . ?
C16 C15 C20 C19 0.0 . . . . ?
C16 C17 C18 C19 0.0 . . . . ?
C17 C18 C19 C20 0.0 . . . . ?
C18 C19 C20 C15 0.0 . . . . ?
C20 C15 C16 C17 0.0 . . . . ?
C21 C22 C23 C24 0.0 . . . . ?
C22 C21 C26 C25 0.0 . . . . ?
C22 C23 C24 C25 0.0 . . . . ?
C23 C24 C25 C26 0.0 . . . . ?
C24 C25 C26 C21 0.0 . . . . ?
C26 C21 C22 C23 0.0 . . . . ?
C27 C28 C29 C30 0.0 . . . . ?
C28 C27 C32 C31 0.0 . . . . ?
C28 C29 C30 C31 0.0 . . . . ?
C29 C30 C31 C32 0.0 . . . . ?
C30 C31 C32 C27 0.0 . . . . ?
C32 C27 C28 C29 0.0 . . . . ?
C33 C34 C35 C36 0.0 . . . . ?
C34 C33 C38 C37 0.0 . . . . ?
C34 C35 C36 C37 0.0 . . . . ?
C35 C36 C37 C38 0.0 . . . . ?
C36 C37 C38 C33 0.0 . . . . ?
C38 C33 C34 C35 0.0 . . . . ?
Al1 O3_1 C39_1 C40_1 45.0(12) . . . . ?
Al1 O3_1 C39_1 C41_1 166.8(8) . . . . ?
Al1 O3_1 C39_1 C42_1 -74.6(12) . . . . ?
Al1 O3_2 C39_2 C40_2 118.1(10) . . . . ?
Al1 O3_2 C39_2 C41_2 -122.2(10) . . . . ?
Al1 O3_2 C39_2 C42_2 -1.1(13) . . . . ?
Al1 O3_3 C39_3 C40_3 79.1(11) . . . . ?
Al1 O3_3 C39_3 C41_3 -159.7(8) . . . . ?
Al1 O3_3 C39_3 C42_3 -41.4(12) . . . . ?
F24 Al1 O3_1 C39_1 -106.9(10) . . . . ?
F24 Al1 O3_2 C39_2 -43.3(11) . . . . ?
F24 Al1 O3_3 C39_3 -162.5(9) . . . . ?
Al2 O3_4 C39_4 C40_4 -53(3) . . . . ?
Al2 O3_4 C39_4 C41_4 69(3) . . . . ?
Al2 O3_4 C39_4 C42_4 -173(2) . . . . ?
Al2 O3_5 C39_5 C40_5 -162.5(15) . . . . ?
Al2 O3_5 C39_5 C41_5 -41(2) . . . . ?
Al2 O3_5 C39_5 C42_5 80.1(19) . . . . ?
Al2 O3_6 C39_6 C40_6 -72(3) . . . . ?
Al2 O3_6 C39_6 C41_6 49(3) . . . . ?
Al2 O3_6 C39_6 C42_6 169(3) . . . . ?
Al2 O3_7 C39_7 C40_7 -103(6) . . . . ?
Al2 O3_7 C39_7 C41_7 20(7) . . . . ?
Al2 O3_7 C39_7 C42_7 140(6) . . . . ?
Al2 O3_8 C39_8 C40_8 -123(6) . . . . ?
Al2 O3_8 C39_8 C41_8 1(7) . . . . ?
Al2 O3_8 C39_8 C42_8 122(6) . . . . ?
Al2 O3_9 C39_9 C40_9 -70(4) . . . . ?
Al2 O3_9 C39_9 C41_9 63(4) . . . . ?
Al2 O3_9 C39_9 C42_9 177(3) . . . . ?
F25 Al2 O3_4 C39_4 113(2) . . . . ?
F25 Al2 O3_5 C39_5 82.6(17) . . . . ?
F25 Al2 O3_6 C39_6 150(3) . . . . ?
F25 Al2 O3_7 C39_7 156(6) . . . . ?
F25 Al2 O3_8 C39_8 135(6) . . . . ?
F25 Al2 O3_9 C39_9 -8(4) . . . . ?
F19A C9A C10A C11A 173(5) . . . . ?
F19A C9A C14A C13A -174(5) . . . . ?
C9A C10A C11A C12A 0.0 . . . . ?
C10A C9A C14A C13A 0.0 . . . . ?
C10A C11A C12A C13A 0.0 . . . . ?
C11A C12A C13A C14A 0.0 . . . . ?
C12A C13A C14A C9A 0.0 . . . . ?
C14A C9A C10A C11A 0.0 . . . . ?
C21A C22A C23A C24A 0.0 . . . . ?
C22A C21A C26A C25A 0.0 . . . . ?
C22A C23A C24A C25A 0.0 . . . . ?
C23A C24A C25A C26A 0.0 . . . . ?
C24A C25A C26A C21A 0.0 . . . . ?
C26A C21A C22A C23A 0.0 . . . . ?
C6A C5A C7A F13A -178(2) . . . . ?
C6A C5A C7A F14A 49(2) . . . . ?
C6A C5A C7A F15A -64(2) . . . . ?
C6A C5A C8A F16A -160(2) . . . . ?
C6A C5A C8A F17A 77(3) . . . . ?
C6A C5A C8A F18A -41(2) . . . . ?
C7A C5A C6A F10A -42(2) . . . . ?
C7A C5A C6A F11A -162(2) . . . . ?
C7A C5A C6A F12A 75(2) . . . . ?
C7A C5A C8A F16A -49(3) . . . . ?
C7A C5A C8A F17A -172(2) . . . . ?
C7A C5A C8A F18A 70(2) . . . . ?
C8A C5A C6A F10A 77(2) . . . . ?
C8A C5A C6A F11A -43(2) . . . . ?
C8A C5A C6A F12A -167.1(18) . . . . ?
C8A C5A C7A F13A 71(2) . . . . ?
C8A C5A C7A F14A -62(3) . . . . ?
C8A C5A C7A F15A -176(2) . . . . ?
O3_1 Al1 O3_2 C39_2 -162.2(10) . . . . ?
O3_1 Al1 O3_3 C39_3 -47.0(10) . . . . ?
O3_1 C39_1 C40_1 F24_1 39.9(8) . . . . ?
O3_1 C39_1 C40_1 F25_1 -79.6(8) . . . . ?
O3_1 C39_1 C40_1 F26_1 158.3(6) . . . . ?
O3_1 C39_1 C41_1 F27_1 -76.8(8) . . . . ?
O3_1 C39_1 C41_1 F28_1 163.2(7) . . . . ?
O3_1 C39_1 C41_1 F29_1 43.5(9) . . . . ?
O3_1 C39_1 C42_1 F30_1 -71.9(8) . . . . ?
O3_1 C39_1 C42_1 F31_1 45.3(9) . . . . ?
O3_1 C39_1 C42_1 F32_1 165.6(6) . . . . ?
C40_1 C39_1 C41_1 F27_1 45.0(9) . . . . ?
C40_1 C39_1 C41_1 F28_1 -75.0(9) . . . . ?
C40_1 C39_1 C41_1 F29_1 165.3(7) . . . . ?
C40_1 C39_1 C42_1 F30_1 166.7(6) . . . . ?
C40_1 C39_1 C42_1 F31_1 -76.1(8) . . . . ?
C40_1 C39_1 C42_1 F32_1 44.2(9) . . . . ?
C41_1 C39_1 C40_1 F24_1 -79.9(8) . . . . ?
C41_1 C39_1 C40_1 F25_1 160.6(7) . . . . ?
C41_1 C39_1 C40_1 F26_1 38.5(9) . . . . ?
C41_1 C39_1 C42_1 F30_1 45.8(9) . . . . ?
C41_1 C39_1 C42_1 F31_1 163.0(7) . . . . ?
C41_1 C39_1 C42_1 F32_1 -76.6(8) . . . . ?
C42_1 C39_1 C40_1 F24_1 160.6(6) . . . . ?
C42_1 C39_1 C40_1 F25_1 41.1(8) . . . . ?
C42_1 C39_1 C40_1 F26_1 -81.0(8) . . . . ?
C42_1 C39_1 C41_1 F27_1 163.9(7) . . . . ?
C42_1 C39_1 C41_1 F28_1 44.0(9) . . . . ?
C42_1 C39_1 C41_1 F29_1 -75.8(8) . . . . ?
O3_2 Al1 O3_1 C39_1 10.8(11) . . . . ?
O3_2 Al1 O3_3 C39_3 83.1(10) . . . . ?
O3_2 C39_2 C40_2 F24_2 77.5(7) . . . . ?
O3_2 C39_2 C40_2 F25_2 -41.5(8) . . . . ?
O3_2 C39_2 C40_2 F26_2 -163.3(6) . . . . ?
O3_2 C39_2 C41_2 F27_2 -161.5(6) . . . . ?
O3_2 C39_2 C41_2 F28_2 -41.5(8) . . . . ?
O3_2 C39_2 C41_2 F29_2 77.4(8) . . . . ?
O3_2 C39_2 C42_2 F30_2 -43.6(8) . . . . ?
O3_2 C39_2 C42_2 F31_2 74.9(7) . . . . ?
O3_2 C39_2 C42_2 F32_2 -164.7(6) . . . . ?
C40_2 C39_2 C41_2 F27_2 -42.5(9) . . . . ?
C40_2 C39_2 C41_2 F28_2 77.4(8) . . . . ?
C40_2 C39_2 C41_2 F29_2 -163.6(6) . . . . ?
C40_2 C39_2 C42_2 F30_2 -162.8(6) . . . . ?
C40_2 C39_2 C42_2 F31_2 -44.2(8) . . . . ?
C40_2 C39_2 C42_2 F32_2 76.1(8) . . . . ?
C41_2 C39_2 C40_2 F24_2 -41.6(8) . . . . ?
C41_2 C39_2 C40_2 F25_2 -160.6(6) . . . . ?
C41_2 C39_2 C40_2 F26_2 77.6(8) . . . . ?
C41_2 C39_2 C42_2 F30_2 76.8(8) . . . . ?
C41_2 C39_2 C42_2 F31_2 -164.6(6) . . . . ?
C41_2 C39_2 C42_2 F32_2 -44.3(8) . . . . ?
C42_2 C39_2 C40_2 F24_2 -162.1(6) . . . . ?
C42_2 C39_2 C40_2 F25_2 78.9(8) . . . . ?
C42_2 C39_2 C40_2 F26_2 -42.9(8) . . . . ?
C42_2 C39_2 C41_2 F27_2 77.1(8) . . . . ?
C42_2 C39_2 C41_2 F28_2 -162.9(6) . . . . ?
C42_2 C39_2 C41_2 F29_2 -44.0(8) . . . . ?
O3_3 Al1 O3_1 C39_1 142.7(10) . . . . ?
O3_3 Al1 O3_2 C39_2 67.5(11) . . . . ?
O3_3 C39_3 C40_3 F24_3 45.0(10) . . . . ?
O3_3 C39_3 C40_3 F25_3 -71.8(9) . . . . ?
O3_3 C39_3 C40_3 F26_3 169.6(7) . . . . ?
O3_3 C39_3 C41_3 F27_3 -69.1(9) . . . . ?
O3_3 C39_3 C41_3 F28_3 48.8(9) . . . . ?
O3_3 C39_3 C41_3 F29_3 172.3(7) . . . . ?
O3_3 C39_3 C42_3 F30_3 -75.9(9) . . . . ?
O3_3 C39_3 C42_3 F31_3 40.5(10) . . . . ?
O3_3 C39_3 C42_3 F32_3 167.7(7) . . . . ?
C40_3 C39_3 C41_3 F27_3 51.9(9) . . . . ?
C40_3 C39_3 C41_3 F28_3 169.7(7) . . . . ?
C40_3 C39_3 C41_3 F29_3 -66.7(9) . . . . ?
C40_3 C39_3 C42_3 F30_3 162.5(7) . . . . ?
C40_3 C39_3 C42_3 F31_3 -81.1(9) . . . . ?
C40_3 C39_3 C42_3 F32_3 46.2(9) . . . . ?
C41_3 C39_3 C40_3 F24_3 -74.6(9) . . . . ?
C41_3 C39_3 C40_3 F25_3 168.6(7) . . . . ?
C41_3 C39_3 C40_3 F26_3 50.1(10) . . . . ?
C41_3 C39_3 C42_3 F30_3 42.6(9) . . . . ?
C41_3 C39_3 C42_3 F31_3 158.9(8) . . . . ?
C41_3 C39_3 C42_3 F32_3 -73.8(9) . . . . ?
C42_3 C39_3 C40_3 F24_3 167.1(8) . . . . ?
C42_3 C39_3 C40_3 F25_3 50.4(9) . . . . ?
C42_3 C39_3 C40_3 F26_3 -68.2(9) . . . . ?
C42_3 C39_3 C41_3 F27_3 170.5(8) . . . . ?
C42_3 C39_3 C41_3 F28_3 -71.7(9) . . . . ?
C42_3 C39_3 C41_3 F29_3 51.9(9) . . . . ?
O3_4 Al2 O3_5 C39_5 -164.4(17) . . . . ?
O3_4 Al2 O3_6 C39_6 36(3) . . . . ?
O3_4 C39_4 C40_4 F24_4 86.6(12) . . . . ?
O3_4 C39_4 C40_4 F25_4 -34.5(15) . . . . ?
O3_4 C39_4 C40_4 F26_4 -160.6(13) . . . . ?
O3_4 C39_4 C41_4 F27_4 -163.9(11) . . . . ?
O3_4 C39_4 C41_4 F28_4 -44.4(14) . . . . ?
O3_4 C39_4 C41_4 F29_4 78.5(13) . . . . ?
O3_4 C39_4 C42_4 F30_4 -39.7(15) . . . . ?
O3_4 C39_4 C42_4 F31_4 83.0(13) . . . . ?
O3_4 C39_4 C42_4 F32_4 -159.8(13) . . . . ?
C40_4 C39_4 C41_4 F27_4 -43.1(13) . . . . ?
C40_4 C39_4 C41_4 F28_4 76.4(13) . . . . ?
C40_4 C39_4 C41_4 F29_4 -160.7(11) . . . . ?
C40_4 C39_4 C42_4 F30_4 -158.3(12) . . . . ?
C40_4 C39_4 C42_4 F31_4 -35.5(13) . . . . ?
C40_4 C39_4 C42_4 F32_4 81.6(14) . . . . ?
C41_4 C39_4 C40_4 F24_4 -34.2(12) . . . . ?
C41_4 C39_4 C40_4 F25_4 -155.2(12) . . . . ?
C41_4 C39_4 C40_4 F26_4 78.7(14) . . . . ?
C41_4 C39_4 C42_4 F30_4 78.2(13) . . . . ?
C41_4 C39_4 C42_4 F31_4 -159.1(11) . . . . ?
C41_4 C39_4 C42_4 F32_4 -41.9(14) . . . . ?
C42_4 C39_4 C40_4 F24_4 -155.9(10) . . . . ?
C42_4 C39_4 C40_4 F25_4 83.1(13) . . . . ?
C42_4 C39_4 C40_4 F26_4 -43.0(15) . . . . ?
C42_4 C39_4 C41_4 F27_4 79.2(13) . . . . ?
C42_4 C39_4 C41_4 F28_4 -161.3(11) . . . . ?
C42_4 C39_4 C41_4 F29_4 -38.5(13) . . . . ?
O3_5 Al2 O3_4 C39_4 1(3) . . . . ?
O3_5 Al2 O3_6 C39_6 -97(3) . . . . ?
O3_5 C39_5 C40_5 F24_5 48.2(11) . . . . ?
O3_5 C39_5 C40_5 F25_5 -70.5(12) . . . . ?
O3_5 C39_5 C40_5 F26_5 168.4(10) . . . . ?
O3_5 C39_5 C41_5 F27_5 -61.8(12) . . . . ?
O3_5 C39_5 C41_5 F28_5 55.7(13) . . . . ?
O3_5 C39_5 C41_5 F29_5 177.0(12) . . . . ?
O3_5 C39_5 C42_5 F30_5 -78.6(11) . . . . ?
O3_5 C39_5 C42_5 F31_5 45.5(12) . . . . ?
O3_5 C39_5 C42_5 F32_5 160.6(9) . . . . ?
C40_5 C39_5 C41_5 F27_5 58.3(12) . . . . ?
C40_5 C39_5 C41_5 F28_5 175.8(10) . . . . ?
C40_5 C39_5 C41_5 F29_5 -63.0(14) . . . . ?
C40_5 C39_5 C42_5 F30_5 164.0(9) . . . . ?
C40_5 C39_5 C42_5 F31_5 -71.9(11) . . . . ?
C40_5 C39_5 C42_5 F32_5 43.2(12) . . . . ?
C41_5 C39_5 C40_5 F24_5 -73.5(11) . . . . ?
C41_5 C39_5 C40_5 F25_5 167.8(9) . . . . ?
C41_5 C39_5 C40_5 F26_5 46.7(13) . . . . ?
C41_5 C39_5 C42_5 F30_5 43.1(12) . . . . ?
C41_5 C39_5 C42_5 F31_5 167.2(9) . . . . ?
C41_5 C39_5 C42_5 F32_5 -77.7(11) . . . . ?
C42_5 C39_5 C40_5 F24_5 166.2(9) . . . . ?
C42_5 C39_5 C40_5 F25_5 47.4(11) . . . . ?
C42_5 C39_5 C40_5 F26_5 -73.6(12) . . . . ?
C42_5 C39_5 C41_5 F27_5 177.7(10) . . . . ?
C42_5 C39_5 C41_5 F28_5 -64.8(12) . . . . ?
C42_5 C39_5 C41_5 F29_5 56.4(14) . . . . ?
O3_6 Al2 O3_4 C39_4 -135(2) . . . . ?
O3_6 Al2 O3_5 C39_5 -31(2) . . . . ?
O3_6 C39_6 C40_6 F24_6 76.8(13) . . . . ?
O3_6 C39_6 C40_6 F25_6 -42.2(15) . . . . ?
O3_6 C39_6 C40_6 F26_6 -161.3(13) . . . . ?
O3_6 C39_6 C41_6 F27_6 -38.7(15) . . . . ?
O3_6 C39_6 C41_6 F28_6 -155.3(12) . . . . ?
O3_6 C39_6 C41_6 F29_6 81.8(14) . . . . ?
O3_6 C39_6 C42_6 F30_6 -44.4(15) . . . . ?
O3_6 C39_6 C42_6 F31_6 75.7(14) . . . . ?
O3_6 C39_6 C42_6 F32_6 -163.4(14) . . . . ?
C40_6 C39_6 C41_6 F27_6 83.4(12) . . . . ?
C40_6 C39_6 C41_6 F28_6 -33.3(12) . . . . ?
C40_6 C39_6 C41_6 F29_6 -156.1(10) . . . . ?
C40_6 C39_6 C42_6 F30_6 -163.8(11) . . . . ?
C40_6 C39_6 C42_6 F31_6 -43.7(13) . . . . ?
C40_6 C39_6 C42_6 F32_6 77.3(14) . . . . ?
C41_6 C39_6 C40_6 F24_6 -47.2(12) . . . . ?
C41_6 C39_6 C40_6 F25_6 -166.2(11) . . . . ?
C41_6 C39_6 C40_6 F26_6 74.8(14) . . . . ?
C41_6 C39_6 C42_6 F30_6 78.0(12) . . . . ?
C41_6 C39_6 C42_6 F31_6 -161.9(10) . . . . ?
C41_6 C39_6 C42_6 F32_6 -41.0(15) . . . . ?
C42_6 C39_6 C40_6 F24_6 -165.5(10) . . . . ?
C42_6 C39_6 C40_6 F25_6 75.6(13) . . . . ?
C42_6 C39_6 C40_6 F26_6 -43.5(15) . . . . ?
C42_6 C39_6 C41_6 F27_6 -157.4(11) . . . . ?
C42_6 C39_6 C41_6 F28_6 85.9(12) . . . . ?
C42_6 C39_6 C41_6 F29_6 -37.0(13) . . . . ?
O3_7 Al2 O3_8 C39_8 -115(6) . . . . ?
O3_7 Al2 O3_9 C39_9 -119(4) . . . . ?
O3_7 C39_7 C40_7 F24_7 43(2) . . . . ?
O3_7 C39_7 C40_7 F25_7 -79(2) . . . . ?
O3_7 C39_7 C40_7 F26_7 159(2) . . . . ?
O3_7 C39_7 C41_7 F27_7 -90(2) . . . . ?
O3_7 C39_7 C41_7 F28_7 146(3) . . . . ?
O3_7 C39_7 C41_7 F29_7 29(3) . . . . ?
O3_7 C39_7 C42_7 F30_7 -79(2) . . . . ?
O3_7 C39_7 C42_7 F31_7 44(3) . . . . ?
O3_7 C39_7 C42_7 F32_7 162(2) . . . . ?
C40_7 C39_7 C41_7 F27_7 30(2) . . . . ?
C40_7 C39_7 C41_7 F28_7 -94(2) . . . . ?
C40_7 C39_7 C41_7 F29_7 150(2) . . . . ?
C40_7 C39_7 C42_7 F30_7 163.7(18) . . . . ?
C40_7 C39_7 C42_7 F31_7 -74(2) . . . . ?
C40_7 C39_7 C42_7 F32_7 45(2) . . . . ?
C41_7 C39_7 C40_7 F24_7 -80(2) . . . . ?
C41_7 C39_7 C40_7 F25_7 159.1(18) . . . . ?
C41_7 C39_7 C40_7 F26_7 37(2) . . . . ?
C41_7 C39_7 C42_7 F30_7 43(2) . . . . ?
C41_7 C39_7 C42_7 F31_7 165.0(19) . . . . ?
C41_7 C39_7 C42_7 F32_7 -76(2) . . . . ?
C42_7 C39_7 C40_7 F24_7 162(2) . . . . ?
C42_7 C39_7 C40_7 F25_7 40(2) . . . . ?
C42_7 C39_7 C40_7 F26_7 -82(2) . . . . ?
C42_7 C39_7 C41_7 F27_7 148.3(18) . . . . ?
C42_7 C39_7 C41_7 F28_7 24(2) . . . . ?
C42_7 C39_7 C41_7 F29_7 -92(2) . . . . ?
O3_8 Al2 O3_7 C39_7 46(7) . . . . ?
O3_8 Al2 O3_9 C39_9 107(4) . . . . ?
O3_8 C39_8 C40_8 F24_8 53(2) . . . . ?
O3_8 C39_8 C40_8 F25_8 -66(2) . . . . ?
O3_8 C39_8 C40_8 F26_8 177(2) . . . . ?
O3_8 C39_8 C41_8 F27_8 172(2) . . . . ?
O3_8 C39_8 C41_8 F28_8 -65(2) . . . . ?
O3_8 C39_8 C41_8 F29_8 53(2) . . . . ?
O3_8 C39_8 C42_8 F30_8 -68(2) . . . . ?
O3_8 C39_8 C42_8 F31_8 52(2) . . . . ?
O3_8 C39_8 C42_8 F32_8 168(2) . . . . ?
C40_8 C39_8 C41_8 F27_8 -65.9(18) . . . . ?
C40_8 C39_8 C41_8 F28_8 57.1(18) . . . . ?
C40_8 C39_8 C41_8 F29_8 174.6(19) . . . . ?
C40_8 C39_8 C42_8 F30_8 174.8(19) . . . . ?
C40_8 C39_8 C42_8 F31_8 -66(2) . . . . ?
C40_8 C39_8 C42_8 F32_8 50.0(19) . . . . ?
C41_8 C39_8 C40_8 F24_8 -69.9(19) . . . . ?
C41_8 C39_8 C40_8 F25_8 171.8(17) . . . . ?
C41_8 C39_8 C40_8 F26_8 54(2) . . . . ?
C41_8 C39_8 C42_8 F30_8 54(2) . . . . ?
C41_8 C39_8 C42_8 F31_8 173.1(17) . . . . ?
C41_8 C39_8 C42_8 F32_8 -70.9(18) . . . . ?
C42_8 C39_8 C40_8 F24_8 171.4(18) . . . . ?
C42_8 C39_8 C40_8 F25_8 53(2) . . . . ?
C42_8 C39_8 C40_8 F26_8 -64.6(19) . . . . ?
C42_8 C39_8 C41_8 F27_8 50.7(18) . . . . ?
C42_8 C39_8 C41_8 F28_8 173.7(15) . . . . ?
C42_8 C39_8 C41_8 F29_8 -69(2) . . . . ?
O3_9 Al2 O3_7 C39_7 -87(6) . . . . ?
O3_9 Al2 O3_8 C39_8 15(7) . . . . ?
O3_9 C39_9 C40_9 F24_9 43(2) . . . . ?
O3_9 C39_9 C40_9 F25_9 -83(2) . . . . ?
O3_9 C39_9 C40_9 F26_9 154.8(19) . . . . ?
O3_9 C39_9 C41_9 F27_9 -114.5(19) . . . . ?
O3_9 C39_9 C41_9 F28_9 3(2) . . . . ?
O3_9 C39_9 C41_9 F29_9 123.8(19) . . . . ?
O3_9 C39_9 C42_9 F30_9 -85.6(19) . . . . ?
O3_9 C39_9 C42_9 F31_9 37(2) . . . . ?
O3_9 C39_9 C42_9 F32_9 157.2(18) . . . . ?
C40_9 C39_9 C41_9 F27_9 10(2) . . . . ?
C40_9 C39_9 C41_9 F28_9 127(2) . . . . ?
C40_9 C39_9 C41_9 F29_9 -112.0(19) . . . . ?
C40_9 C39_9 C42_9 F30_9 160.5(16) . . . . ?
C40_9 C39_9 C42_9 F31_9 -77.0(18) . . . . ?
C40_9 C39_9 C42_9 F32_9 43.3(18) . . . . ?
C41_9 C39_9 C40_9 F24_9 -82(2) . . . . ?
C41_9 C39_9 C40_9 F25_9 151.5(18) . . . . ?
C41_9 C39_9 C40_9 F26_9 29(2) . . . . ?
C41_9 C39_9 C42_9 F30_9 31.4(18) . . . . ?
C41_9 C39_9 C42_9 F31_9 153.9(16) . . . . ?
C41_9 C39_9 C42_9 F32_9 -85.8(17) . . . . ?
C42_9 C39_9 C40_9 F24_9 159.3(17) . . . . ?
C42_9 C39_9 C40_9 F25_9 33.2(19) . . . . ?
C42_9 C39_9 C40_9 F26_9 -89.1(18) . . . . ?
C42_9 C39_9 C41_9 F27_9 128.5(18) . . . . ?
C42_9 C39_9 C41_9 F28_9 -114.5(19) . . . . ?
C42_9 C39_9 C41_9 F29_9 7(2) . . . . ?

loop_
_exptl_oxdiff_crystal_face_indexfrac_h
_exptl_oxdiff_crystal_face_indexfrac_k
_exptl_oxdiff_crystal_face_indexfrac_l
_exptl_oxdiff_crystal_face_x
_exptl_oxdiff_crystal_face_y
_exptl_oxdiff_crystal_face_z
-12.9881 2.9827 -3.0035 0.4717 -0.0246 -0.8734
11.9865 4.0094 4.9984 0.0549 0.0148 1.0092
-0.0049 12.9873 3.9912 0.9368 -0.0356 0.3796
-4.9909 -10.9948 -4.9929 -0.6962 0.0162 -0.6947
11.9903 -6.9802 1.0070 -0.7482 0.0007 0.6660
4.0008 -12.9830 -2.9904 -1.0189 0.0258 -0.0913
1.9862 11.9842 -5.9881 0.6502 -0.7703 0.1305
2.0090 -10.9811 6.9888 -0.6655 0.7356 0.1760
1.9863 5.9881 -10.9780 0.1642 -0.9805 -0.1573
6.9875 -4.9938 -9.9755 -0.6778 -0.7374 -0.0062
3.0005 6.0025 10.9804 0.5138 0.5801 0.6916
-5.9850 0.0012 10.9747 0.3359 0.9131 0.0140
